data_7014227
loop_
_publ_author_name
'Christian, Paul'
'Rajaraman, Gopalan'
'Harrison, Andrew'
'McDouall, Joseph J. W.'
'Raftery, James T.'
'Winpenny, Richard E. P.'

_publ_section_title
;
 Structural, magnetic and DFT studies of a hydroxide-bridged [Cr8]
 wheel.
;
_journal_issue 10
_journal_name_full 'Dalton transactions (Cambridge, England : 2003)'
_journal_page_first 1511
_journal_page_last 1512
_journal_paper_doi 10.1039/b404031g
_journal_year 2004
_chemical_formula_sum 'C80 H144 Cr8 N0 O40'
_chemical_formula_weight 2170.02
_chemical_name_systematic
;
?
;
_space_group_IT_number 14
_symmetry_cell_setting monoclinic
_symmetry_space_group_name_Hall '-P 2ybc'
_symmetry_space_group_name_H-M 'P 1 21/c 1'
_atom_sites_solution_hydrogens geom
_atom_sites_solution_primary direct
_atom_sites_solution_secondary difmap
_audit_creation_method SHELXL-97
_cell_angle_alpha 90.00
_cell_angle_beta 109.617(3)
_cell_angle_gamma 90.00
_cell_formula_units_Z 4
_cell_length_a 25.081(4)
_cell_length_b 17.012(3)
_cell_length_c 30.995(5)
_cell_measurement_reflns_used 5700
_cell_measurement_temperature 100(2)
_cell_measurement_theta_max 21.9385
_cell_measurement_theta_min 2.2185
_cell_volume 12457(4)
_computing_cell_refinement 'Bruker SMART'
_computing_data_collection 'Bruker SMART'
_computing_data_reduction 'Bruker SAINT'
_computing_molecular_graphics 'Bruker SHELXTL'
_computing_publication_material 'Bruker SHELXTL'
_computing_structure_refinement 'SHELXL-97 (Sheldrick, 1997)'
_computing_structure_solution 'SHELXS-97 (Sheldrick, 1990)'
_diffrn_ambient_temperature 100(2)
_diffrn_measured_fraction_theta_full 0.999
_diffrn_measured_fraction_theta_max 0.999
_diffrn_measurement_device_type 'CCD area detector'
_diffrn_measurement_method 'phi and omega scans'
_diffrn_radiation_monochromator graphite
_diffrn_radiation_source 'fine-focus sealed tube'
_diffrn_radiation_type MoK\a
_diffrn_radiation_wavelength 0.71073
_diffrn_reflns_av_R_equivalents 0.1152
_diffrn_reflns_av_sigmaI/netI 0.1303
_diffrn_reflns_limit_h_max 31
_diffrn_reflns_limit_h_min -31
_diffrn_reflns_limit_k_max 21
_diffrn_reflns_limit_k_min -21
_diffrn_reflns_limit_l_max 38
_diffrn_reflns_limit_l_min -38
_diffrn_reflns_number 97660
_diffrn_reflns_theta_full 26.37
_diffrn_reflns_theta_max 26.37
_diffrn_reflns_theta_min 1.47
_exptl_absorpt_coefficient_mu 0.738
_exptl_absorpt_correction_T_max 0.8666
_exptl_absorpt_correction_T_min 0.7095
_exptl_absorpt_correction_type none
_exptl_crystal_colour purple
_exptl_crystal_density_diffrn 1.154
_exptl_crystal_density_meas 0
_exptl_crystal_density_method 'not measured'
_exptl_crystal_description cuboid
_exptl_crystal_F_000 4576
_exptl_crystal_size_max 0.50
_exptl_crystal_size_mid 0.30
_exptl_crystal_size_min 0.20
_refine_diff_density_max 1.746
_refine_diff_density_min -0.552
_refine_diff_density_rms 0.159
_refine_ls_extinction_method none
_refine_ls_goodness_of_fit_ref 1.020
_refine_ls_hydrogen_treatment mixed
_refine_ls_matrix_type full
_refine_ls_number_parameters 936
_refine_ls_number_reflns 25455
_refine_ls_number_restraints 169
_refine_ls_restrained_S_all 1.025
_refine_ls_R_factor_all 0.2094
_refine_ls_R_factor_gt 0.1119
_refine_ls_shift/su_max 0.177
_refine_ls_shift/su_mean 0.009
_refine_ls_structure_factor_coef Fsqd
_refine_ls_weighting_details 'calc w=1/[\s^2^(Fo^2^)+(0.2000P)^2^+0.0000P] where P=(Fo^2^+2Fc^2^)/3'
_refine_ls_weighting_scheme calc
_refine_ls_wR_factor_gt 0.3261
_refine_ls_wR_factor_ref 0.3746
_reflns_number_gt 9817
_reflns_number_total 25455
_reflns_threshold_expression >2sigma(I)
_cod_data_source_file b404031g.txt
_cod_data_source_block s1654n_res
_cod_depositor_comments
;
The following automatic conversions were performed:
'_symmetry_cell_setting' value 'Monoclinic' changed to 'monoclinic'
according to '/home/saulius/struct/CIF-dictionaries/cif_core.dic'
dictionary named 'cif_core.dic' version 2.4.1 from 2010-06-29.

Automatic conversion script
Id: cif_fix_enum 1527 2010-12-29 10:47:43Z saulius 
;
_cod_original_cell_volume 12458(4)
_cod_original_sg_symbol_H-M P2(1)/c
_cod_database_code 7014227

loop_
_symmetry_equiv_pos_as_xyz
'x, y, z'
'-x, y+1/2, -z+1/2'
'-x, -y, -z'
'x, -y-1/2, z-1/2'

loop_
_atom_site_label
_atom_site_type_symbol
_atom_site_fract_x
_atom_site_fract_y
_atom_site_fract_z
_atom_site_U_iso_or_equiv
_atom_site_adp_type
_atom_site_occupancy
_atom_site_symmetry_multiplicity
_atom_site_calc_flag
_atom_site_refinement_flags
_atom_site_disorder_assembly
_atom_site_disorder_group
C1_1 C 0.3205(4) 0.8167(5) 0.9892(3) 0.066(3) Uani 1 1 d D . .
C2_1 C 0.3488(5) 0.8716(6) 1.0284(4) 0.094(4) Uani 1 1 d D . .
C3_1 C 0.3007(7) 0.9154(11) 1.0383(7) 0.205(9) Uiso 1 1 d D . .
H3A_1 H 0.3167 0.9521 1.0638 0.307 Uiso 1 1 calc R . .
H3B_1 H 0.2763 0.8774 1.0465 0.307 Uiso 1 1 calc R . .
H3C_1 H 0.2784 0.9446 1.0110 0.307 Uiso 1 1 calc R . .
C4_1 C 0.3806(7) 0.9349(9) 1.0113(6) 0.160(6) Uiso 1 1 d D . .
H4A_1 H 0.3990 0.9715 1.0363 0.239 Uiso 1 1 calc R . .
H4B_1 H 0.3538 0.9637 0.9858 0.239 Uiso 1 1 calc R . .
H4C_1 H 0.4093 0.9098 1.0009 0.239 Uiso 1 1 calc R . .
C5_1 C 0.3872(7) 0.8265(10) 1.0689(5) 0.162(7) Uiso 1 1 d D . .
H5A_1 H 0.4048 0.8629 1.0942 0.243 Uiso 1 1 calc R . .
H5B_1 H 0.4168 0.8001 1.0601 0.243 Uiso 1 1 calc R . .
H5C_1 H 0.3651 0.7872 1.0786 0.243 Uiso 1 1 calc R . .
C1_2 C 0.2034(4) 0.7895(6) 0.8796(4) 0.074(3) Uani 1 1 d D . .
C2_2 C 0.1533(7) 0.8365(10) 0.8516(6) 0.153(6) Uiso 1 1 d D . .
C3_2 C 0.1611(9) 0.8832(12) 0.8149(7) 0.219(10) Uiso 1 1 d D . .
H3A_2 H 0.1256 0.9101 0.7982 0.329 Uiso 1 1 calc R . .
H3B_2 H 0.1720 0.8488 0.7939 0.329 Uiso 1 1 calc R . .
H3C_2 H 0.1909 0.9223 0.8280 0.329 Uiso 1 1 calc R . .
C4_2 C 0.1007(8) 0.7811(12) 0.8337(7) 0.214(10) Uiso 1 1 d D . .
H4A_2 H 0.0961 0.7518 0.8594 0.321 Uiso 1 1 calc R . .
H4B_2 H 0.1063 0.7441 0.8113 0.321 Uiso 1 1 calc R . .
H4C_2 H 0.0667 0.8126 0.8190 0.321 Uiso 1 1 calc R . .
C5_2 C 0.1386(11) 0.8947(14) 0.8851(8) 0.298(15) Uiso 1 1 d D . .
H5A_2 H 0.1333 0.8651 0.9105 0.447 Uiso 1 1 calc R . .
H5B_2 H 0.1037 0.9231 0.8686 0.447 Uiso 1 1 calc R . .
H5C_2 H 0.1696 0.9323 0.8972 0.447 Uiso 1 1 calc R . .
C1_3 C 0.3834(4) 0.8378(6) 0.8489(4) 0.078(3) Uani 1 1 d D . .
C2_3 C 0.4073(5) 0.9142(7) 0.8393(5) 0.112(5) Uani 1 1 d D . .
C3_3 C 0.3783(6) 0.9853(8) 0.8511(5) 0.142(6) Uiso 1 1 d D . .
H3A_3 H 0.3960 1.0334 0.8451 0.214 Uiso 1 1 calc R . .
H3B_3 H 0.3819 0.9833 0.8836 0.214 Uiso 1 1 calc R . .
H3C_3 H 0.3381 0.9849 0.8323 0.214 Uiso 1 1 calc R . .
C4_3 C 0.4716(6) 0.9120(10) 0.8626(6) 0.175(7) Uiso 1 1 d D . .
H4A_3 H 0.4878 0.9623 0.8578 0.262 Uiso 1 1 calc R . .
H4B_3 H 0.4875 0.8694 0.8495 0.262 Uiso 1 1 calc R . .
H4C_3 H 0.4805 0.9031 0.8955 0.262 Uiso 1 1 calc R . .
C5_3 C 0.3988(8) 0.9198(11) 0.7875(5) 0.193(8) Uiso 1 1 d D . .
H5A_3 H 0.4139 0.9700 0.7811 0.290 Uiso 1 1 calc R . .
H5B_3 H 0.3583 0.9167 0.7698 0.290 Uiso 1 1 calc R . .
H5C_3 H 0.4187 0.8764 0.7787 0.290 Uiso 1 1 calc R . .
C1_4 C 0.4368(4) 0.6767(6) 0.9216(4) 0.070(3) Uani 1 1 d D . .
C2_4 C 0.4957(6) 0.6685(9) 0.9570(5) 0.138(5) Uiso 1 1 d D . .
C3_4 C 0.5394(7) 0.6965(11) 0.9348(7) 0.192(8) Uiso 1 1 d D . .
H3A_4 H 0.5310 0.7508 0.9242 0.288 Uiso 1 1 calc R . .
H3B_4 H 0.5371 0.6626 0.9086 0.288 Uiso 1 1 calc R . .
H3C_4 H 0.5776 0.6936 0.9573 0.288 Uiso 1 1 calc R . .
C4_4 C 0.5061(11) 0.7208(15) 0.9993(7) 0.284(14) Uiso 1 1 d D . .
H4A_4 H 0.4976 0.7755 0.9896 0.425 Uiso 1 1 calc R . .
H4B_4 H 0.5458 0.7164 1.0189 0.425 Uiso 1 1 calc R . .
H4C_4 H 0.4815 0.7039 1.0163 0.425 Uiso 1 1 calc R . .
C5_4 C 0.5112(10) 0.5843(11) 0.9691(8) 0.245(11) Uiso 1 1 d D . .
H5A_4 H 0.5017 0.5529 0.9411 0.367 Uiso 1 1 calc R . .
H5B_4 H 0.4902 0.5645 0.9884 0.367 Uiso 1 1 calc R . .
H5C_4 H 0.5520 0.5805 0.9859 0.367 Uiso 1 1 calc R . .
C1_5 C 0.4486(4) 0.6063(9) 0.7731(4) 0.100(4) Uani 1 1 d D . .
C2_5 C 0.5062(6) 0.6138(8) 0.7659(4) 0.125(5) Uani 1 1 d D . .
C3_5 C 0.5436(7) 0.5443(10) 0.7899(6) 0.176(7) Uiso 1 1 d D . .
H3A_5 H 0.5805 0.5482 0.7856 0.264 Uiso 1 1 calc R . .
H3B_5 H 0.5252 0.4949 0.7766 0.264 Uiso 1 1 calc R . .
H3C_5 H 0.5489 0.5455 0.8227 0.264 Uiso 1 1 calc R . .
C4_5 C 0.4943(5) 0.6027(7) 0.7143(3) 0.093(3) Uiso 1 1 d D . .
H4A_5 H 0.5297 0.6079 0.7077 0.140 Uiso 1 1 calc R . .
H4B_5 H 0.4674 0.6427 0.6973 0.140 Uiso 1 1 calc R . .
H4C_5 H 0.4783 0.5503 0.7051 0.140 Uiso 1 1 calc R . .
C5_5 C 0.5294(8) 0.6952(9) 0.7826(6) 0.187(8) Uiso 1 1 d D . .
H5A_5 H 0.5659 0.7024 0.7780 0.281 Uiso 1 1 calc R . .
H5B_5 H 0.5345 0.7003 0.8152 0.281 Uiso 1 1 calc R . .
H5C_5 H 0.5027 0.7352 0.7652 0.281 Uiso 1 1 calc R . .
C1_6 C 0.2994(6) 0.6533(11) 0.7262(4) 0.113(5) Uani 1 1 d D . .
C2_6 C 0.2605(8) 0.6955(12) 0.6873(7) 0.203(9) Uiso 1 1 d D . .
C3_6 C 0.2468(10) 0.7778(13) 0.6953(8) 0.251(12) Uiso 1 1 d D . .
H3A_6 H 0.2191 0.7990 0.6674 0.377 Uiso 1 1 calc R . .
H3B_6 H 0.2814 0.8097 0.7037 0.377 Uiso 1 1 calc R . .
H3C_6 H 0.2310 0.7792 0.7202 0.377 Uiso 1 1 calc R . .
C4_6 C 0.2950(9) 0.7094(13) 0.6562(7) 0.238(11) Uiso 1 1 d D . .
H4A_6 H 0.3074 0.6588 0.6478 0.356 Uiso 1 1 calc R . .
H4B_6 H 0.3282 0.7415 0.6723 0.356 Uiso 1 1 calc R . .
H4C_6 H 0.2717 0.7368 0.6285 0.356 Uiso 1 1 calc R . .
C5_6 C 0.2120(12) 0.639(2) 0.6604(11) 0.46(3) Uiso 1 1 d D . .
H5A_6 H 0.2248 0.5844 0.6669 0.694 Uiso 1 1 calc R . .
H5B_6 H 0.2017 0.6491 0.6275 0.694 Uiso 1 1 calc R . .
H5C_6 H 0.1790 0.6476 0.6700 0.694 Uiso 1 1 calc R . .
C1_7 C 0.3225(4) 0.3838(6) 0.6824(3) 0.065(3) Uani 1 1 d D . .
C2_7 C 0.3271(4) 0.3671(6) 0.6352(3) 0.065(3) Uani 1 1 d D . .
C3_7 C 0.2719(4) 0.4022(7) 0.5997(3) 0.084(3) Uani 1 1 d D . .
H3A_7 H 0.2722 0.3933 0.5686 0.126 Uiso 1 1 calc R . .
H3B_7 H 0.2702 0.4588 0.6051 0.126 Uiso 1 1 calc R . .
H3C_7 H 0.2387 0.3765 0.6034 0.126 Uiso 1 1 calc R . .
C4_7 C 0.3809(4) 0.4046(7) 0.6317(4) 0.097(4) Uani 1 1 d D . .
H4A_7 H 0.3836 0.3936 0.6014 0.146 Uiso 1 1 calc R . .
H4B_7 H 0.4140 0.3826 0.6554 0.146 Uiso 1 1 calc R . .
H4C_7 H 0.3796 0.4615 0.6359 0.146 Uiso 1 1 calc R . .
C5_7 C 0.3277(5) 0.2787(6) 0.6276(3) 0.087(3) Uani 1 1 d D . .
H5A_7 H 0.3307 0.2682 0.5974 0.131 Uiso 1 1 calc R . .
H5B_7 H 0.2927 0.2555 0.6292 0.131 Uiso 1 1 calc R . .
H5C_7 H 0.3602 0.2553 0.6513 0.131 Uiso 1 1 calc R . .
C1_8 C 0.3935(6) 0.3558(9) 0.8067(4) 0.093(4) Uiso 1 1 d D . .
C2_8 C 0.4475(7) 0.3172(10) 0.8455(6) 0.162(7) Uiso 1 1 d D . .
C3_8 C 0.4319(8) 0.2338(9) 0.8537(6) 0.181(8) Uiso 1 1 d D . .
H3A_8 H 0.4292 0.2014 0.8269 0.272 Uiso 1 1 calc R . .
H3B_8 H 0.3954 0.2339 0.8588 0.272 Uiso 1 1 calc R . .
H3C_8 H 0.4611 0.2123 0.8807 0.272 Uiso 1 1 calc R . .
C4_8 C 0.4961(8) 0.3259(11) 0.8252(7) 0.197(9) Uiso 1 1 d D . .
H4A_8 H 0.5070 0.3814 0.8260 0.296 Uiso 1 1 calc R . .
H4B_8 H 0.4831 0.3072 0.7934 0.296 Uiso 1 1 calc R . .
H4C_8 H 0.5288 0.2948 0.8434 0.296 Uiso 1 1 calc R . .
C5_8 C 0.4627(10) 0.3760(13) 0.8855(7) 0.247(12) Uiso 1 1 d D . .
H5A_8 H 0.4777 0.4242 0.8766 0.370 Uiso 1 1 calc R . .
H5B_8 H 0.4913 0.3528 0.9123 0.370 Uiso 1 1 calc R . .
H5C_8 H 0.4287 0.3884 0.8931 0.370 Uiso 1 1 calc R . .
C1_9 C 0.2276(4) 0.1716(5) 0.7455(3) 0.064(3) Uani 1 1 d D . .
C2_9 C 0.2263(4) 0.0917(5) 0.7235(3) 0.069(3) Uani 1 1 d D . .
C3_9 C 0.2827(5) 0.0728(8) 0.7186(4) 0.108(4) Uiso 1 1 d D . .
H3A_9 H 0.2810 0.0209 0.7045 0.162 Uiso 1 1 calc R . .
H3B_9 H 0.3121 0.0727 0.7490 0.162 Uiso 1 1 calc R . .
H3C_9 H 0.2919 0.1126 0.6993 0.162 Uiso 1 1 calc R . .
C4_9 C 0.1836(5) 0.0965(7) 0.6741(4) 0.106(4) Uiso 1 1 d D . .
H4A_9 H 0.1458 0.1076 0.6751 0.159 Uiso 1 1 calc R . .
H4B_9 H 0.1831 0.0463 0.6584 0.159 Uiso 1 1 calc R . .
H4C_9 H 0.1950 0.1386 0.6574 0.159 Uiso 1 1 calc R . .
C5_9 C 0.2101(6) 0.0259(7) 0.7501(4) 0.117(4) Uiso 1 1 d D . .
H5A_9 H 0.1730 0.0372 0.7527 0.176 Uiso 1 1 calc R . .
H5B_9 H 0.2385 0.0222 0.7808 0.176 Uiso 1 1 calc R . .
H5C_9 H 0.2084 -0.0240 0.7339 0.176 Uiso 1 1 calc R . .
C1_10 C 0.1441(4) 0.3473(5) 0.7116(3) 0.060(2) Uani 1 1 d D A .
C2_10 C 0.0950(4) 0.3678(7) 0.6693(3) 0.084(3) Uani 1 1 d D . .
C3_10 C 0.0542(7) 0.4272(11) 0.6776(6) 0.091(6) Uiso 0.630(17) 1 d PD A 1
H3A_10 H 0.0410 0.4082 0.7022 0.137 Uiso 0.630(17) 1 calc PR A 1
H3B_10 H 0.0216 0.4339 0.6495 0.137 Uiso 0.630(17) 1 calc PR A 1
H3C_10 H 0.0735 0.4777 0.6865 0.137 Uiso 0.630(17) 1 calc PR A 1
C4_10 C 0.1131(7) 0.3975(11) 0.6293(5) 0.089(6) Uiso 0.630(17) 1 d PD A 1
H4A_10 H 0.1390 0.3593 0.6231 0.133 Uiso 0.630(17) 1 calc PR A 1
H4B_10 H 0.1324 0.4482 0.6374 0.133 Uiso 0.630(17) 1 calc PR A 1
H4C_10 H 0.0796 0.4037 0.6019 0.133 Uiso 0.630(17) 1 calc PR A 1
C5_10 C 0.0675(7) 0.2890(8) 0.6506(6) 0.088(6) Uiso 0.630(17) 1 d PD A 1
H5A_10 H 0.0964 0.2530 0.6472 0.132 Uiso 0.630(17) 1 calc PR A 1
H5B_10 H 0.0383 0.2972 0.6206 0.132 Uiso 0.630(17) 1 calc PR A 1
H5C_10 H 0.0503 0.2663 0.6718 0.132 Uiso 0.630(17) 1 calc PR A 1
C3_10 C 0.0914(15) 0.324(2) 0.6264(8) 0.122(14) Uiso 0.370(17) 1 d PD A 2
H3D_10 H 0.0571 0.3401 0.6016 0.182 Uiso 0.370(17) 1 calc PR A 2
H3E_10 H 0.0901 0.2675 0.6317 0.182 Uiso 0.370(17) 1 calc PR A 2
H3F_10 H 0.1248 0.3363 0.6179 0.182 Uiso 0.370(17) 1 calc PR A 2
C4_10 C 0.1019(17) 0.4596(12) 0.6607(14) 0.17(2) Uiso 0.370(17) 1 d PD A 2
H4D_10 H 0.1022 0.4895 0.6878 0.249 Uiso 0.370(17) 1 calc PR A 2
H4E_10 H 0.0702 0.4771 0.6342 0.249 Uiso 0.370(17) 1 calc PR A 2
H4F_10 H 0.1376 0.4683 0.6550 0.249 Uiso 0.370(17) 1 calc PR A 2
C5_10 C 0.0392(10) 0.371(2) 0.6802(11) 0.124(14) Uiso 0.370(17) 1 d PD A 2
H5D_10 H 0.0468 0.3907 0.7113 0.186 Uiso 0.370(17) 1 calc PR A 2
H5E_10 H 0.0230 0.3178 0.6777 0.186 Uiso 0.370(17) 1 calc PR A 2
H5F_10 H 0.0123 0.4057 0.6583 0.186 Uiso 0.370(17) 1 calc PR A 2
C1_11 C 0.0858(4) 0.2112(5) 0.8316(3) 0.063(2) Uani 1 1 d D A .
C2_11 C 0.0336(6) 0.1582(7) 0.8200(5) 0.125(6) Uani 1 1 d D . .
C3_11 C 0.0016(8) 0.1665(11) 0.8523(6) 0.194(8) Uiso 1 1 d D . .
H3A_11 H -0.0307 0.1302 0.8434 0.290 Uiso 1 1 calc R . .
H3B_11 H -0.0123 0.2206 0.8512 0.290 Uiso 1 1 calc R . .
H3C_11 H 0.0264 0.1542 0.8834 0.290 Uiso 1 1 calc R . .
C4_11 C 0.0483(7) 0.0794(9) 0.8041(6) 0.169(7) Uiso 1 1 d D . .
H4A_11 H 0.0155 0.0444 0.7970 0.253 Uiso 1 1 calc R . .
H4B_11 H 0.0802 0.0560 0.8285 0.253 Uiso 1 1 calc R . .
H4C_11 H 0.0589 0.0868 0.7767 0.253 Uiso 1 1 calc R . .
C5_11 C -0.0120(8) 0.1878(12) 0.7731(6) 0.200(9) Uiso 1 1 d D . .
H5A_11 H -0.0456 0.1541 0.7653 0.300 Uiso 1 1 calc R . .
H5B_11 H 0.0043 0.1852 0.7485 0.300 Uiso 1 1 calc R . .
H5C_11 H -0.0227 0.2421 0.7767 0.300 Uiso 1 1 calc R . .
C1_12 C 0.2358(4) 0.2224(6) 0.9001(3) 0.065(2) Uiso 1 1 d D A .
C2_12 C 0.2753(6) 0.1643(8) 0.9306(5) 0.120(5) Uiso 1 1 d D . .
C3_12 C 0.3215(9) 0.1431(14) 0.9111(8) 0.255(12) Uiso 1 1 d D . .
H3A_12 H 0.3042 0.1252 0.8794 0.383 Uiso 1 1 calc R . .
H3B_12 H 0.3451 0.1010 0.9294 0.383 Uiso 1 1 calc R . .
H3C_12 H 0.3450 0.1894 0.9118 0.383 Uiso 1 1 calc R . .
C4_12 C 0.3052(8) 0.1898(11) 0.9781(5) 0.189(8) Uiso 1 1 d D . .
H4A_12 H 0.3345 0.2282 0.9785 0.283 Uiso 1 1 calc R . .
H4B_12 H 0.3229 0.1442 0.9968 0.283 Uiso 1 1 calc R . .
H4C_12 H 0.2782 0.2139 0.9908 0.283 Uiso 1 1 calc R . .
C5_12 C 0.2372(12) 0.0955(14) 0.9326(10) 0.358(19) Uiso 1 1 d D . .
H5A_12 H 0.2165 0.0774 0.9014 0.537 Uiso 1 1 calc R . .
H5B_12 H 0.2102 0.1126 0.9474 0.537 Uiso 1 1 calc R . .
H5C_12 H 0.2603 0.0524 0.9502 0.537 Uiso 1 1 calc R . .
C1_13 C 0.1312(3) 0.3587(6) 0.9849(3) 0.053(2) Uani 1 1 d D A .
C2_13 C 0.1210(3) 0.3156(5) 1.0242(3) 0.061(2) Uani 1 1 d D . .
C3_13 C 0.0864(4) 0.2412(6) 1.0074(3) 0.077(3) Uani 1 1 d D . .
H3A_13 H 0.0804 0.2144 1.0334 0.115 Uiso 1 1 calc R . .
H3B_13 H 0.1069 0.2062 0.9933 0.115 Uiso 1 1 calc R . .
H3C_13 H 0.0498 0.2551 0.9848 0.115 Uiso 1 1 calc R . .
C4_13 C 0.0917(4) 0.3719(6) 1.0480(3) 0.077(3) Uani 1 1 d D . .
H4A_13 H 0.0847 0.3445 1.0734 0.116 Uiso 1 1 calc R . .
H4B_13 H 0.0557 0.3895 1.0260 0.116 Uiso 1 1 calc R . .
H4C_13 H 0.1162 0.4175 1.0598 0.116 Uiso 1 1 calc R . .
C5_13 C 0.1793(4) 0.2929(7) 1.0578(3) 0.086(3) Uani 1 1 d D . .
H5A_13 H 0.1746 0.2645 1.0838 0.129 Uiso 1 1 calc R . .
H5B_13 H 0.2017 0.3405 1.0688 0.129 Uiso 1 1 calc R . .
H5C_13 H 0.1988 0.2591 1.0422 0.129 Uiso 1 1 calc R . .
C1_14 C 0.0643(3) 0.4698(6) 0.8786(3) 0.055(2) Uani 1 1 d D A .
C2_14 C 0.0037(3) 0.4932(6) 0.8522(3) 0.071(3) Uani 1 1 d D . .
C3_14 C -0.0194(5) 0.4523(8) 0.8067(4) 0.121(5) Uani 1 1 d D . .
H3A_14 H -0.0164 0.3953 0.8114 0.182 Uiso 1 1 calc R . .
H3B_14 H 0.0024 0.4682 0.7871 0.182 Uiso 1 1 calc R . .
H3C_14 H -0.0592 0.4668 0.7919 0.182 Uiso 1 1 calc R . .
C4_14 C -0.0302(4) 0.4699(8) 0.8834(4) 0.118(5) Uani 1 1 d D . .
H4A_14 H -0.0277 0.4129 0.8883 0.177 Uiso 1 1 calc R . .
H4B_14 H -0.0699 0.4851 0.8689 0.177 Uiso 1 1 calc R . .
H4C_14 H -0.0145 0.4968 0.9129 0.177 Uiso 1 1 calc R . .
C5_14 C -0.0021(4) 0.5816(6) 0.8453(4) 0.107(4) Uani 1 1 d D . .
H5A_14 H 0.0116 0.6079 0.8751 0.161 Uiso 1 1 calc R . .
H5B_14 H -0.0420 0.5950 0.8297 0.161 Uiso 1 1 calc R . .
H5C_14 H 0.0203 0.5988 0.8265 0.161 Uiso 1 1 calc R . .
C1_15 C 0.1461(4) 0.6610(7) 0.9955(3) 0.063(3) Uani 1 1 d D A .
C2_15 C 0.1058(4) 0.7049(7) 1.0129(3) 0.084(3) Uani 1 1 d D . .
C3_15 C 0.0778(6) 0.6462(8) 1.0354(5) 0.134(5) Uiso 1 1 d D . .
H3A_15 H 0.1064 0.6232 1.0623 0.200 Uiso 1 1 calc R . .
H3B_15 H 0.0598 0.6045 1.0136 0.200 Uiso 1 1 calc R . .
H3C_15 H 0.0490 0.6731 1.0450 0.200 Uiso 1 1 calc R . .
C4_15 C 0.0595(5) 0.7397(7) 0.9726(4) 0.094(4) Uiso 1 1 d D . .
H4A_15 H 0.0757 0.7795 0.9578 0.141 Uiso 1 1 calc R . .
H4B_15 H 0.0308 0.7641 0.9834 0.141 Uiso 1 1 calc R . .
H4C_15 H 0.0419 0.6980 0.9506 0.141 Uiso 1 1 calc R . .
C5_15 C 0.1352(7) 0.7738(8) 1.0421(5) 0.151(6) Uiso 1 1 d D . .
H5A_15 H 0.1654 0.7544 1.0692 0.227 Uiso 1 1 calc R . .
H5B_15 H 0.1077 0.8037 1.0518 0.227 Uiso 1 1 calc R . .
H5C_15 H 0.1515 0.8079 1.0243 0.227 Uiso 1 1 calc R . .
C1_16 C 0.2785(4) 0.5472(6) 1.0255(3) 0.055(2) Uani 1 1 d D A .
C2_16 C 0.3207(4) 0.5250(6) 1.0702(3) 0.087(3) Uani 1 1 d D . .
C3_16 C 0.3280(7) 0.4348(7) 1.0739(5) 0.143(6) Uiso 1 1 d D . .
H3A_16 H 0.3561 0.4212 1.1036 0.215 Uiso 1 1 calc R . .
H3B_16 H 0.3409 0.4157 1.0493 0.215 Uiso 1 1 calc R . .
H3C_16 H 0.2917 0.4102 1.0712 0.215 Uiso 1 1 calc R . .
C4_16 C 0.3771(6) 0.5605(9) 1.0761(5) 0.148(6) Uiso 1 1 d D . .
H4A_16 H 0.4041 0.5448 1.1059 0.222 Uiso 1 1 calc R . .
H4B_16 H 0.3738 0.6179 1.0748 0.222 Uiso 1 1 calc R . .
H4C_16 H 0.3905 0.5420 1.0516 0.222 Uiso 1 1 calc R . .
C5_16 C 0.2947(8) 0.5539(11) 1.1068(6) 0.180(8) Uiso 1 1 d D . .
H5A_16 H 0.3205 0.5411 1.1376 0.270 Uiso 1 1 calc R . .
H5B_16 H 0.2582 0.5278 1.1017 0.270 Uiso 1 1 calc R . .
H5C_16 H 0.2889 0.6109 1.1041 0.270 Uiso 1 1 calc R . .
Cr1_17 Cr 0.24089(7) 0.68075(8) 0.95895(5) 0.0593(4) Uani 1 1 d . A .
Cr2_17 Cr 0.32487(6) 0.75023(9) 0.90138(5) 0.0591(4) Uani 1 1 d . . .
Cr3_17 Cr 0.37458(7) 0.66747(10) 0.82302(5) 0.0672(5) Uani 1 1 d . . .
Cr4_17 Cr 0.35005(7) 0.49944(11) 0.75922(5) 0.0795(6) Uani 1 1 d . . .
Cr5_17 Cr 0.27080(7) 0.33471(10) 0.75070(5) 0.0659(4) Uani 1 1 d . A .
Cr6_17 Cr 0.17927(6) 0.27115(9) 0.80279(5) 0.0598(4) Uani 1 1 d . A .
Cr7_17 Cr 0.14861(6) 0.33865(8) 0.89499(4) 0.0492(4) Uani 1 1 d . A .
Cr8_17 Cr 0.16842(5) 0.50991(8) 0.95489(4) 0.0501(4) Uani 1 1 d . A .
O1_18 O 0.2841(4) 0.7712(4) 0.9935(3) 0.094(3) Uani 1 1 d . . .
O2_18 O 0.3346(3) 0.8201(4) 0.9547(3) 0.080(2) Uani 1 1 d . . .
O3_18 O 0.1942(3) 0.7506(4) 0.9099(3) 0.093(2) Uani 1 1 d . . .
O4_18 O 0.2482(3) 0.7924(4) 0.8707(2) 0.082(2) Uani 1 1 d . . .
O5_18 O 0.2962(2) 0.6646(3) 0.92917(19) 0.0528(14) Uani 1 1 d . . .
O6_18 O 0.3528(3) 0.8381(4) 0.8729(3) 0.084(2) Uani 1 1 d . . .
O7_18 O 0.3969(4) 0.7781(5) 0.8315(3) 0.096(2) Uani 1 1 d . . .
O8_18 O 0.4024(3) 0.7153(4) 0.9324(2) 0.0717(18) Uani 1 1 d . . .
O9_18 O 0.4291(3) 0.6429(5) 0.8835(2) 0.086(2) Uani 1 1 d . . .
O10_18 O 0.3141(2) 0.6848(3) 0.84759(19) 0.0603(15) Uani 1 1 d . . .
O11_18 O 0.4385(3) 0.6549(5) 0.7998(3) 0.101(3) Uani 1 1 d . . .
O12_18 O 0.4183(4) 0.5491(7) 0.7552(3) 0.138(4) Uani 1 1 d . . .
O13_18 O 0.3211(4) 0.6913(5) 0.7615(3) 0.102(3) Uani 1 1 d . . .
O14_18 O 0.3036(4) 0.5811(7) 0.7206(2) 0.114(3) Uani 1 1 d . . .
O15_18 O 0.3558(3) 0.5549(4) 0.81539(19) 0.0663(17) Uani 1 1 d . . .
O16_18 O 0.3467(4) 0.4419(6) 0.7021(3) 0.115(3) Uani 1 1 d . . .
O17_18 O 0.2943(3) 0.3384(4) 0.6960(2) 0.086(2) Uani 1 1 d . . .
O18_18 O 0.4001(3) 0.4194(5) 0.7972(3) 0.100(3) Uani 1 1 d . . .
O19_18 O 0.3495(3) 0.3109(5) 0.7913(3) 0.096(3) Uani 1 1 d . . .
O20_18 O 0.2817(2) 0.4468(4) 0.76083(18) 0.0624(16) Uani 1 1 d . . .
O21_18 O 0.2609(4) 0.2208(4) 0.7399(3) 0.091(2) Uani 1 1 d . . .
O22_18 O 0.1932(3) 0.1831(4) 0.7662(2) 0.078(2) Uani 1 1 d . . .
O23_18 O 0.1937(3) 0.3541(4) 0.70954(19) 0.0713(18) Uani 1 1 d . . .
O24_18 O 0.1334(2) 0.3236(4) 0.74610(19) 0.0679(18) Uani 1 1 d . . .
O25_18 O 0.2473(2) 0.3254(4) 0.80456(19) 0.0633(16) Uani 1 1 d . . .
O26_18 O 0.1092(3) 0.2162(4) 0.8012(2) 0.0768(19) Uani 1 1 d . . .
O27_18 O 0.1015(3) 0.2456(3) 0.8695(2) 0.0604(16) Uani 1 1 d . . .
O28_18 O 0.2235(3) 0.2133(4) 0.8577(2) 0.080(2) Uani 1 1 d . . .
O29_18 O 0.2158(3) 0.2712(4) 0.91893(19) 0.0641(16) Uani 1 1 d . . .
O30_18 O 0.1633(2) 0.3567(3) 0.83790(18) 0.0535(14) Uani 1 1 d . . .
O31_18 O 0.1339(3) 0.3161(4) 0.9520(2) 0.0630(16) Uani 1 1 d . . .
O32_18 O 0.1385(3) 0.4308(4) 0.98700(19) 0.0636(17) Uani 1 1 d . . .
O33_18 O 0.0784(2) 0.4003(4) 0.87132(18) 0.0545(14) Uani 1 1 d . . .
O34_18 O 0.0955(2) 0.5187(3) 0.90618(19) 0.0555(15) Uani 1 1 d . . .
O35_18 O 0.1943(2) 0.4295(3) 0.92193(18) 0.0520(14) Uani 1 1 d . . .
O36_18 O 0.1394(3) 0.5884(4) 0.9882(2) 0.0690(18) Uani 1 1 d . . .
O37_18 O 0.1856(4) 0.7008(4) 0.9904(3) 0.098(3) Uani 1 1 d . . .
O38_18 O 0.2395(3) 0.5018(3) 1.00646(19) 0.0643(17) Uani 1 1 d . . .
O39_18 O 0.2845(3) 0.6153(4) 1.0103(2) 0.0686(18) Uani 1 1 d . . .
O40_18 O 0.1980(2) 0.5916(3) 0.92496(18) 0.0536(14) Uani 1 1 d . . .

loop_
_atom_site_aniso_label
_atom_site_aniso_U_11
_atom_site_aniso_U_22
_atom_site_aniso_U_33
_atom_site_aniso_U_23
_atom_site_aniso_U_13
_atom_site_aniso_U_12
C1_1 0.089(7) 0.048(6) 0.076(7) -0.006(5) 0.049(6) -0.004(5)
C2_1 0.113(10) 0.065(7) 0.117(10) -0.019(7) 0.057(8) -0.003(7)
C1_2 0.063(7) 0.069(7) 0.090(8) 0.018(6) 0.027(6) 0.022(5)
C1_3 0.072(7) 0.067(7) 0.112(9) 0.030(6) 0.054(7) 0.004(6)
C2_3 0.105(10) 0.097(10) 0.157(13) 0.044(9) 0.075(10) 0.024(8)
C1_4 0.058(6) 0.076(7) 0.065(6) 0.015(6) 0.006(5) 0.011(5)
C1_5 0.070(7) 0.170(13) 0.075(8) -0.029(8) 0.042(6) -0.021(8)
C2_5 0.151(13) 0.141(12) 0.131(12) -0.040(10) 0.111(11) -0.051(10)
C1_6 0.115(11) 0.173(16) 0.041(7) 0.018(9) 0.012(7) 0.004(12)
C1_7 0.066(6) 0.088(7) 0.038(5) -0.003(5) 0.016(5) -0.011(6)
C2_7 0.067(6) 0.085(7) 0.049(5) -0.008(5) 0.029(5) -0.013(5)
C3_7 0.097(8) 0.111(9) 0.038(5) 0.007(5) 0.015(5) -0.003(7)
C4_7 0.077(7) 0.159(12) 0.069(7) -0.005(7) 0.042(6) -0.009(7)
C5_7 0.092(8) 0.118(10) 0.056(6) -0.006(6) 0.030(6) 0.000(7)
C1_9 0.084(7) 0.074(7) 0.042(5) 0.007(5) 0.032(5) 0.019(6)
C2_9 0.080(7) 0.074(7) 0.061(6) 0.012(5) 0.037(5) 0.017(5)
C1_10 0.070(6) 0.069(6) 0.040(5) 0.003(4) 0.016(5) 0.015(5)
C2_10 0.077(7) 0.120(9) 0.050(6) 0.005(6) 0.013(5) 0.023(7)
C1_11 0.073(6) 0.066(6) 0.059(6) -0.001(5) 0.034(5) -0.010(5)
C2_11 0.172(14) 0.107(10) 0.145(13) -0.053(9) 0.121(12) -0.061(10)
C1_13 0.034(4) 0.087(7) 0.036(4) 0.002(5) 0.008(3) 0.004(4)
C2_13 0.051(5) 0.092(7) 0.041(5) 0.013(5) 0.019(4) -0.004(5)
C3_13 0.090(8) 0.083(7) 0.066(6) 0.005(5) 0.038(6) -0.020(6)
C4_13 0.074(7) 0.118(9) 0.053(6) 0.010(6) 0.040(5) -0.004(6)
C5_13 0.069(7) 0.133(10) 0.059(6) 0.031(6) 0.024(5) 0.003(6)
C1_14 0.050(5) 0.075(7) 0.049(5) 0.019(5) 0.029(4) 0.009(5)
C2_14 0.046(5) 0.087(8) 0.065(6) 0.009(5) 0.001(5) 0.015(5)
C3_14 0.109(10) 0.124(11) 0.085(9) -0.021(8) -0.028(7) 0.035(8)
C4_14 0.062(7) 0.171(13) 0.133(11) 0.048(10) 0.049(8) 0.012(8)
C5_14 0.061(7) 0.095(9) 0.139(11) 0.021(8) -0.001(7) 0.028(6)
C1_15 0.050(5) 0.093(8) 0.052(5) 0.004(5) 0.025(4) 0.011(5)
C2_15 0.061(6) 0.117(9) 0.082(7) -0.005(7) 0.034(6) 0.013(6)
C1_16 0.055(5) 0.065(6) 0.050(5) 0.004(5) 0.026(4) 0.001(5)
C2_16 0.083(8) 0.088(8) 0.078(7) 0.021(6) 0.013(6) -0.024(6)
Cr1_17 0.0728(10) 0.0537(9) 0.0662(9) 0.0050(7) 0.0429(8) 0.0028(7)
Cr2_17 0.0634(9) 0.0601(9) 0.0646(9) 0.0061(7) 0.0356(8) -0.0022(7)
Cr3_17 0.0697(10) 0.0846(12) 0.0586(9) 0.0022(8) 0.0363(8) -0.0051(8)
Cr4_17 0.0681(10) 0.1239(15) 0.0527(9) -0.0270(9) 0.0285(8) -0.0233(10)
Cr5_17 0.0700(10) 0.0878(12) 0.0515(8) 0.0047(8) 0.0358(8) 0.0031(8)
Cr6_17 0.0661(9) 0.0789(11) 0.0435(8) 0.0038(7) 0.0305(7) 0.0065(8)
Cr7_17 0.0518(8) 0.0616(9) 0.0399(7) 0.0048(6) 0.0230(6) 0.0009(7)
Cr8_17 0.0435(7) 0.0692(9) 0.0393(7) 0.0001(6) 0.0160(6) -0.0068(7)
O1_18 0.151(7) 0.066(5) 0.110(6) -0.026(4) 0.101(6) -0.029(5)
O2_18 0.091(5) 0.070(5) 0.095(5) -0.017(4) 0.052(4) -0.018(4)
O3_18 0.079(5) 0.092(5) 0.127(7) 0.059(5) 0.062(5) 0.032(4)
O4_18 0.076(5) 0.091(5) 0.088(5) 0.043(4) 0.041(4) 0.021(4)
O5_18 0.056(3) 0.050(3) 0.062(4) 0.009(3) 0.032(3) 0.003(3)
O6_18 0.099(5) 0.072(5) 0.107(6) 0.016(4) 0.070(5) -0.006(4)
O7_18 0.116(6) 0.092(6) 0.114(6) 0.006(5) 0.083(5) -0.015(5)
O8_18 0.058(4) 0.107(5) 0.053(4) 0.002(4) 0.021(3) 0.008(4)
O9_18 0.062(4) 0.114(6) 0.072(5) -0.021(4) 0.012(4) 0.022(4)
O10_18 0.064(4) 0.071(4) 0.049(3) 0.002(3) 0.022(3) -0.007(3)
O11_18 0.097(6) 0.121(7) 0.116(6) -0.031(5) 0.076(5) -0.027(5)
O12_18 0.100(6) 0.219(11) 0.121(7) -0.106(8) 0.070(6) -0.081(7)
O13_18 0.139(7) 0.115(7) 0.064(5) 0.028(5) 0.051(5) 0.032(5)
O14_18 0.121(7) 0.165(9) 0.038(4) -0.004(5) 0.005(4) -0.055(7)
O15_18 0.070(4) 0.079(4) 0.053(4) -0.004(3) 0.025(3) 0.003(3)
O16_18 0.117(6) 0.174(9) 0.083(5) -0.061(6) 0.071(5) -0.079(6)
O17_18 0.118(6) 0.099(5) 0.067(4) -0.006(4) 0.066(4) -0.013(5)
O18_18 0.056(4) 0.113(7) 0.104(6) -0.044(5) -0.009(4) 0.011(4)
O19_18 0.082(5) 0.115(6) 0.114(6) 0.050(5) 0.062(5) 0.038(5)
O20_18 0.061(4) 0.087(5) 0.047(3) -0.001(3) 0.028(3) -0.006(3)
O21_18 0.128(7) 0.073(5) 0.107(6) 0.002(4) 0.084(5) 0.003(5)
O22_18 0.102(5) 0.079(5) 0.073(4) -0.004(4) 0.058(4) -0.006(4)
O23_18 0.073(5) 0.096(5) 0.042(3) 0.007(3) 0.015(3) -0.011(4)
O24_18 0.058(4) 0.108(5) 0.042(3) 0.010(3) 0.023(3) 0.012(3)
O25_18 0.053(3) 0.096(5) 0.046(3) 0.012(3) 0.023(3) 0.008(3)
O26_18 0.096(5) 0.087(5) 0.063(4) -0.015(4) 0.047(4) -0.022(4)
O27_18 0.075(4) 0.065(4) 0.052(4) -0.007(3) 0.037(3) -0.011(3)
O28_18 0.110(6) 0.087(5) 0.060(4) 0.018(3) 0.051(4) 0.036(4)
O29_18 0.068(4) 0.080(4) 0.046(3) 0.014(3) 0.021(3) 0.022(3)
O30_18 0.061(4) 0.061(4) 0.046(3) 0.004(3) 0.029(3) -0.001(3)
O31_18 0.080(4) 0.066(4) 0.052(4) 0.001(3) 0.035(3) -0.005(3)
O32_18 0.078(4) 0.073(4) 0.052(4) -0.016(3) 0.036(3) -0.027(4)
O33_18 0.041(3) 0.074(4) 0.051(3) -0.007(3) 0.019(3) 0.003(3)
O34_18 0.036(3) 0.069(4) 0.052(3) -0.010(3) 0.003(3) 0.004(3)
O35_18 0.047(3) 0.062(4) 0.051(3) 0.004(3) 0.021(3) 0.003(3)
O36_18 0.076(4) 0.082(5) 0.059(4) -0.012(4) 0.036(3) -0.022(4)
O37_18 0.129(7) 0.065(5) 0.146(7) -0.007(4) 0.106(6) -0.002(4)
O38_18 0.063(4) 0.059(4) 0.053(4) 0.007(3) -0.004(3) -0.019(3)
O39_18 0.080(5) 0.074(5) 0.049(4) -0.001(3) 0.018(3) -0.025(4)
O40_18 0.048(3) 0.068(4) 0.050(3) 0.008(3) 0.023(3) 0.002(3)

loop_
_atom_type_symbol
_atom_type_description
_atom_type_scat_dispersion_real
_atom_type_scat_dispersion_imag
_atom_type_scat_source
C C 0.0033 0.0016 'International Tables Vol C Tables 4.2.6.8 and 6.1.1.4'
H H 0.0000 0.0000 'International Tables Vol C Tables 4.2.6.8 and 6.1.1.4'
N N 0.0061 0.0033 'International Tables Vol C Tables 4.2.6.8 and 6.1.1.4'
O O 0.0106 0.0060 'International Tables Vol C Tables 4.2.6.8 and 6.1.1.4'
Cr Cr 0.3209 0.6236 'International Tables Vol C Tables 4.2.6.8 and 6.1.1.4'

loop_
_geom_angle_atom_site_label_1
_geom_angle_atom_site_label_2
_geom_angle_atom_site_label_3
_geom_angle
_geom_angle_site_symmetry_1
_geom_angle_site_symmetry_3
_geom_angle_publ_flag
O2_18 C1_1 O1_18 123.9(9) . . ?
O2_18 C1_1 C2_1 118.3(9) . . ?
O1_18 C1_1 C2_1 117.8(9) . . ?
C1_1 C2_1 C5_1 110.5(10) . . ?
C1_1 C2_1 C4_1 108.3(10) . . ?
C5_1 C2_1 C4_1 112.4(12) . . ?
C1_1 C2_1 C3_1 105.9(11) . . ?
C5_1 C2_1 C3_1 114.0(12) . . ?
C4_1 C2_1 C3_1 105.3(11) . . ?
C2_1 C3_1 H3A_1 109.5 . . ?
C2_1 C3_1 H3B_1 109.5 . . ?
H3A_1 C3_1 H3B_1 109.5 . . ?
C2_1 C3_1 H3C_1 109.5 . . ?
H3A_1 C3_1 H3C_1 109.5 . . ?
H3B_1 C3_1 H3C_1 109.5 . . ?
C2_1 C4_1 H4A_1 109.5 . . ?
C2_1 C4_1 H4B_1 109.5 . . ?
H4A_1 C4_1 H4B_1 109.5 . . ?
C2_1 C4_1 H4C_1 109.5 . . ?
H4A_1 C4_1 H4C_1 109.5 . . ?
H4B_1 C4_1 H4C_1 109.5 . . ?
C2_1 C5_1 H5A_1 109.5 . . ?
C2_1 C5_1 H5B_1 109.5 . . ?
H5A_1 C5_1 H5B_1 109.5 . . ?
C2_1 C5_1 H5C_1 109.5 . . ?
H5A_1 C5_1 H5C_1 109.5 . . ?
H5B_1 C5_1 H5C_1 109.5 . . ?
O4_18 C1_2 O3_18 127.2(9) . . ?
O4_18 C1_2 C2_2 119.6(11) . . ?
O3_18 C1_2 C2_2 113.2(10) . . ?
C3_2 C2_2 C1_2 116.0(15) . . ?
C3_2 C2_2 C4_2 111.8(15) . . ?
C1_2 C2_2 C4_2 109.2(13) . . ?
C3_2 C2_2 C5_2 107.2(15) . . ?
C1_2 C2_2 C5_2 106.9(14) . . ?
C4_2 C2_2 C5_2 105.0(15) . . ?
C2_2 C3_2 H3A_2 109.5 . . ?
C2_2 C3_2 H3B_2 109.4 . . ?
H3A_2 C3_2 H3B_2 109.5 . . ?
C2_2 C3_2 H3C_2 109.5 . . ?
H3A_2 C3_2 H3C_2 109.5 . . ?
H3B_2 C3_2 H3C_2 109.5 . . ?
C2_2 C4_2 H4A_2 109.4 . . ?
C2_2 C4_2 H4B_2 109.5 . . ?
H4A_2 C4_2 H4B_2 109.5 . . ?
C2_2 C4_2 H4C_2 109.5 . . ?
H4A_2 C4_2 H4C_2 109.5 . . ?
H4B_2 C4_2 H4C_2 109.5 . . ?
C2_2 C5_2 H5A_2 109.5 . . ?
C2_2 C5_2 H5B_2 109.5 . . ?
H5A_2 C5_2 H5B_2 109.5 . . ?
C2_2 C5_2 H5C_2 109.5 . . ?
H5A_2 C5_2 H5C_2 109.5 . . ?
H5B_2 C5_2 H5C_2 109.5 . . ?
O6_18 C1_3 O7_18 125.1(9) . . ?
O6_18 C1_3 C2_3 119.1(10) . . ?
O7_18 C1_3 C2_3 115.7(9) . . ?
C1_3 C2_3 C3_3 112.6(10) . . ?
C1_3 C2_3 C4_3 108.3(10) . . ?
C3_3 C2_3 C4_3 114.9(13) . . ?
C1_3 C2_3 C5_3 109.4(12) . . ?
C3_3 C2_3 C5_3 106.9(11) . . ?
C4_3 C2_3 C5_3 104.4(11) . . ?
C2_3 C3_3 H3A_3 109.5 . . ?
C2_3 C3_3 H3B_3 109.5 . . ?
H3A_3 C3_3 H3B_3 109.5 . . ?
C2_3 C3_3 H3C_3 109.5 . . ?
H3A_3 C3_3 H3C_3 109.5 . . ?
H3B_3 C3_3 H3C_3 109.5 . . ?
C2_3 C4_3 H4A_3 109.5 . . ?
C2_3 C4_3 H4B_3 109.5 . . ?
H4A_3 C4_3 H4B_3 109.5 . . ?
C2_3 C4_3 H4C_3 109.5 . . ?
H4A_3 C4_3 H4C_3 109.5 . . ?
H4B_3 C4_3 H4C_3 109.5 . . ?
C2_3 C5_3 H5A_3 109.5 . . ?
C2_3 C5_3 H5B_3 109.5 . . ?
H5A_3 C5_3 H5B_3 109.5 . . ?
C2_3 C5_3 H5C_3 109.4 . . ?
H5A_3 C5_3 H5C_3 109.5 . . ?
H5B_3 C5_3 H5C_3 109.5 . . ?
O8_18 C1_4 O9_18 127.0(9) . . ?
O8_18 C1_4 C2_4 117.2(10) . . ?
O9_18 C1_4 C2_4 115.8(10) . . ?
C5_4 C2_4 C1_4 112.1(13) . . ?
C5_4 C2_4 C4_4 112.7(15) . . ?
C1_4 C2_4 C4_4 114.1(14) . . ?
C5_4 C2_4 C3_4 104.0(14) . . ?
C1_4 C2_4 C3_4 108.1(12) . . ?
C4_4 C2_4 C3_4 105.0(14) . . ?
C2_4 C3_4 H3A_4 109.5 . . ?
C2_4 C3_4 H3B_4 109.4 . . ?
H3A_4 C3_4 H3B_4 109.5 . . ?
C2_4 C3_4 H3C_4 109.5 . . ?
H3A_4 C3_4 H3C_4 109.5 . . ?
H3B_4 C3_4 H3C_4 109.5 . . ?
C2_4 C4_4 H4A_4 109.3 . . ?
C2_4 C4_4 H4B_4 109.5 . . ?
H4A_4 C4_4 H4B_4 109.5 . . ?
C2_4 C4_4 H4C_4 109.6 . . ?
H4A_4 C4_4 H4C_4 109.5 . . ?
H4B_4 C4_4 H4C_4 109.5 . . ?
C2_4 C5_4 H5A_4 109.6 . . ?
C2_4 C5_4 H5B_4 109.3 . . ?
H5A_4 C5_4 H5B_4 109.5 . . ?
C2_4 C5_4 H5C_4 109.5 . . ?
H5A_4 C5_4 H5C_4 109.5 . . ?
H5B_4 C5_4 H5C_4 109.5 . . ?
O12_18 C1_5 O11_18 125.4(9) . . ?
O12_18 C1_5 C2_5 117.6(11) . . ?
O11_18 C1_5 C2_5 116.7(11) . . ?
C5_5 C2_5 C3_5 115.7(13) . . ?
C5_5 C2_5 C1_5 107.2(11) . . ?
C3_5 C2_5 C1_5 108.5(11) . . ?
C5_5 C2_5 C4_5 112.6(11) . . ?
C3_5 C2_5 C4_5 106.4(11) . . ?
C1_5 C2_5 C4_5 106.0(10) . . ?
C2_5 C3_5 H3A_5 109.5 . . ?
C2_5 C3_5 H3B_5 109.5 . . ?
H3A_5 C3_5 H3B_5 109.5 . . ?
C2_5 C3_5 H3C_5 109.5 . . ?
H3A_5 C3_5 H3C_5 109.5 . . ?
H3B_5 C3_5 H3C_5 109.5 . . ?
C2_5 C4_5 H4A_5 109.5 . . ?
C2_5 C4_5 H4B_5 109.5 . . ?
H4A_5 C4_5 H4B_5 109.5 . . ?
C2_5 C4_5 H4C_5 109.5 . . ?
H4A_5 C4_5 H4C_5 109.5 . . ?
H4B_5 C4_5 H4C_5 109.5 . . ?
C2_5 C5_5 H5A_5 109.5 . . ?
C2_5 C5_5 H5B_5 109.5 . . ?
H5A_5 C5_5 H5B_5 109.5 . . ?
C2_5 C5_5 H5C_5 109.5 . . ?
H5A_5 C5_5 H5C_5 109.5 . . ?
H5B_5 C5_5 H5C_5 109.5 . . ?
O13_18 C1_6 O14_18 127.4(12) . . ?
O13_18 C1_6 C2_6 116.7(16) . . ?
O14_18 C1_6 C2_6 115.7(15) . . ?
C1_6 C2_6 C3_6 117.0(18) . . ?
C1_6 C2_6 C4_6 103.6(15) . . ?
C3_6 C2_6 C4_6 100.0(16) . . ?
C1_6 C2_6 C5_6 108.8(18) . . ?
C3_6 C2_6 C5_6 119(2) . . ?
C4_6 C2_6 C5_6 105.5(18) . . ?
C2_6 C3_6 H3A_6 109.5 . . ?
C2_6 C3_6 H3B_6 109.5 . . ?
H3A_6 C3_6 H3B_6 109.5 . . ?
C2_6 C3_6 H3C_6 109.4 . . ?
H3A_6 C3_6 H3C_6 109.5 . . ?
H3B_6 C3_6 H3C_6 109.5 . . ?
C2_6 C4_6 H4A_6 109.5 . . ?
C2_6 C4_6 H4B_6 109.4 . . ?
H4A_6 C4_6 H4B_6 109.5 . . ?
C2_6 C4_6 H4C_6 109.5 . . ?
H4A_6 C4_6 H4C_6 109.5 . . ?
H4B_6 C4_6 H4C_6 109.5 . . ?
C2_6 C5_6 H5A_6 109.4 . . ?
C2_6 C5_6 H5B_6 109.4 . . ?
H5A_6 C5_6 H5B_6 109.5 . . ?
C2_6 C5_6 H5C_6 109.5 . . ?
H5A_6 C5_6 H5C_6 109.5 . . ?
H5B_6 C5_6 H5C_6 109.5 . . ?
O17_18 C1_7 O16_18 126.7(8) . . ?
O17_18 C1_7 C2_7 116.9(9) . . ?
O16_18 C1_7 C2_7 116.4(9) . . ?
C5_7 C2_7 C4_7 110.3(8) . . ?
C5_7 C2_7 C1_7 109.8(8) . . ?
C4_7 C2_7 C1_7 110.0(8) . . ?
C5_7 C2_7 C3_7 108.7(8) . . ?
C4_7 C2_7 C3_7 112.6(8) . . ?
C1_7 C2_7 C3_7 105.4(7) . . ?
C2_7 C3_7 H3A_7 109.5 . . ?
C2_7 C3_7 H3B_7 109.5 . . ?
H3A_7 C3_7 H3B_7 109.5 . . ?
C2_7 C3_7 H3C_7 109.5 . . ?
H3A_7 C3_7 H3C_7 109.5 . . ?
H3B_7 C3_7 H3C_7 109.5 . . ?
C2_7 C4_7 H4A_7 109.5 . . ?
C2_7 C4_7 H4B_7 109.5 . . ?
H4A_7 C4_7 H4B_7 109.5 . . ?
C2_7 C4_7 H4C_7 109.5 . . ?
H4A_7 C4_7 H4C_7 109.5 . . ?
H4B_7 C4_7 H4C_7 109.5 . . ?
C2_7 C5_7 H5A_7 109.5 . . ?
C2_7 C5_7 H5B_7 109.5 . . ?
H5A_7 C5_7 H5B_7 109.5 . . ?
C2_7 C5_7 H5C_7 109.5 . . ?
H5A_7 C5_7 H5C_7 109.5 . . ?
H5B_7 C5_7 H5C_7 109.5 . . ?
O18_18 C1_8 O19_18 129.8(12) . . ?
O18_18 C1_8 C2_8 114.7(12) . . ?
O19_18 C1_8 C2_8 115.5(12) . . ?
C3_8 C2_8 C5_8 118.8(15) . . ?
C3_8 C2_8 C4_8 116.0(15) . . ?
C5_8 C2_8 C4_8 104.4(14) . . ?
C3_8 C2_8 C1_8 107.9(13) . . ?
C5_8 C2_8 C1_8 104.7(13) . . ?
C4_8 C2_8 C1_8 103.5(13) . . ?
C2_8 C3_8 H3A_8 109.4 . . ?
C2_8 C3_8 H3B_8 109.5 . . ?
H3A_8 C3_8 H3B_8 109.5 . . ?
C2_8 C3_8 H3C_8 109.5 . . ?
H3A_8 C3_8 H3C_8 109.5 . . ?
H3B_8 C3_8 H3C_8 109.5 . . ?
C2_8 C4_8 H4A_8 109.5 . . ?
C2_8 C4_8 H4B_8 109.5 . . ?
H4A_8 C4_8 H4B_8 109.5 . . ?
C2_8 C4_8 H4C_8 109.5 . . ?
H4A_8 C4_8 H4C_8 109.5 . . ?
H4B_8 C4_8 H4C_8 109.5 . . ?
C2_8 C5_8 H5A_8 109.5 . . ?
C2_8 C5_8 H5B_8 109.5 . . ?
H5A_8 C5_8 H5B_8 109.5 . . ?
C2_8 C5_8 H5C_8 109.4 . . ?
H5A_8 C5_8 H5C_8 109.5 . . ?
H5B_8 C5_8 H5C_8 109.5 . . ?
O21_18 C1_9 O22_18 125.6(9) . . ?
O21_18 C1_9 C2_9 117.1(8) . . ?
O22_18 C1_9 C2_9 117.2(9) . . ?
C3_9 C2_9 C1_9 111.0(9) . . ?
C3_9 C2_9 C5_9 109.1(9) . . ?
C1_9 C2_9 C5_9 112.5(8) . . ?
C3_9 C2_9 C4_9 105.9(8) . . ?
C1_9 C2_9 C4_9 107.5(8) . . ?
C5_9 C2_9 C4_9 110.6(9) . . ?
C2_9 C3_9 H3A_9 109.5 . . ?
C2_9 C3_9 H3B_9 109.5 . . ?
H3A_9 C3_9 H3B_9 109.5 . . ?
C2_9 C3_9 H3C_9 109.5 . . ?
H3A_9 C3_9 H3C_9 109.5 . . ?
H3B_9 C3_9 H3C_9 109.5 . . ?
C2_9 C4_9 H4A_9 109.5 . . ?
C2_9 C4_9 H4B_9 109.5 . . ?
H4A_9 C4_9 H4B_9 109.5 . . ?
C2_9 C4_9 H4C_9 109.5 . . ?
H4A_9 C4_9 H4C_9 109.5 . . ?
H4B_9 C4_9 H4C_9 109.5 . . ?
C2_9 C5_9 H5A_9 109.5 . . ?
C2_9 C5_9 H5B_9 109.5 . . ?
H5A_9 C5_9 H5B_9 109.5 . . ?
C2_9 C5_9 H5C_9 109.5 . . ?
H5A_9 C5_9 H5C_9 109.5 . . ?
H5B_9 C5_9 H5C_9 109.5 . . ?
O24_18 C1_10 O23_18 124.4(7) . . ?
O24_18 C1_10 C2_10 117.9(8) . . ?
O23_18 C1_10 C2_10 117.6(8) . . ?
C3_10 C2_10 C1_10 116.3(14) . . ?
C3_10 C2_10 C3_10 129.5(16) . . ?
C1_10 C2_10 C3_10 114.0(9) . . ?
C3_10 C2_10 C5_10 49.0(14) . . ?
C1_10 C2_10 C5_10 105.1(9) . . ?
C3_10 C2_10 C5_10 113.8(11) . . ?
C3_10 C2_10 C4_10 52.7(14) . . ?
C1_10 C2_10 C4_10 113.5(10) . . ?
C3_10 C2_10 C4_10 108.4(11) . . ?
C5_10 C2_10 C4_10 101.4(10) . . ?
C3_10 C2_10 C5_10 114.9(18) . . ?
C1_10 C2_10 C5_10 110.8(14) . . ?
C3_10 C2_10 C5_10 39.8(14) . . ?
C5_10 C2_10 C5_10 77.7(16) . . ?
C4_10 C2_10 C5_10 134.2(16) . . ?
C3_10 C2_10 C4_10 108.2(18) . . ?
C1_10 C2_10 C4_10 105.4(15) . . ?
C3_10 C2_10 C4_10 59.9(15) . . ?
C5_10 C2_10 C4_10 148.3(16) . . ?
C4_10 C2_10 C4_10 58.0(15) . . ?
C5_10 C2_10 C4_10 99.3(17) . . ?
C2_10 C3_10 H3A_10 109.5 . . ?
C2_10 C3_10 H3B_10 109.5 . . ?
H3A_10 C3_10 H3B_10 109.5 . . ?
C2_10 C3_10 H3C_10 109.5 . . ?
H3A_10 C3_10 H3C_10 109.5 . . ?
H3B_10 C3_10 H3C_10 109.5 . . ?
C2_10 C4_10 H4A_10 109.5 . . ?
C2_10 C4_10 H4B_10 109.5 . . ?
H4A_10 C4_10 H4B_10 109.5 . . ?
C2_10 C4_10 H4C_10 109.5 . . ?
H4A_10 C4_10 H4C_10 109.5 . . ?
H4B_10 C4_10 H4C_10 109.5 . . ?
C2_10 C5_10 H5A_10 109.5 . . ?
C2_10 C5_10 H5B_10 109.5 . . ?
H5A_10 C5_10 H5B_10 109.5 . . ?
C2_10 C5_10 H5C_10 109.5 . . ?
H5A_10 C5_10 H5C_10 109.5 . . ?
H5B_10 C5_10 H5C_10 109.5 . . ?
C2_10 C3_10 H3D_10 109.5 . . ?
C2_10 C3_10 H3E_10 109.5 . . ?
H3D_10 C3_10 H3E_10 109.5 . . ?
C2_10 C3_10 H3F_10 109.5 . . ?
H3D_10 C3_10 H3F_10 109.5 . . ?
H3E_10 C3_10 H3F_10 109.5 . . ?
C2_10 C4_10 H4D_10 109.5 . . ?
C2_10 C4_10 H4E_10 109.5 . . ?
H4D_10 C4_10 H4E_10 109.5 . . ?
C2_10 C4_10 H4F_10 109.5 . . ?
H4D_10 C4_10 H4F_10 109.5 . . ?
H4E_10 C4_10 H4F_10 109.5 . . ?
C2_10 C5_10 H5D_10 109.4 . . ?
C2_10 C5_10 H5E_10 109.5 . . ?
H5D_10 C5_10 H5E_10 109.5 . . ?
C2_10 C5_10 H5F_10 109.5 . . ?
H5D_10 C5_10 H5F_10 109.5 . . ?
H5E_10 C5_10 H5F_10 109.5 . . ?
O27_18 C1_11 O26_18 126.0(8) . . ?
O27_18 C1_11 C2_11 118.2(8) . . ?
O26_18 C1_11 C2_11 115.8(8) . . ?
C3_11 C2_11 C4_11 123.2(13) . . ?
C3_11 C2_11 C1_11 113.4(11) . . ?
C4_11 C2_11 C1_11 108.4(11) . . ?
C3_11 C2_11 C5_11 101.4(13) . . ?
C4_11 C2_11 C5_11 99.3(11) . . ?
C1_11 C2_11 C5_11 108.9(11) . . ?
C2_11 C3_11 H3A_11 109.5 . . ?
C2_11 C3_11 H3B_11 109.4 . . ?
H3A_11 C3_11 H3B_11 109.5 . . ?
C2_11 C3_11 H3C_11 109.5 . . ?
H3A_11 C3_11 H3C_11 109.5 . . ?
H3B_11 C3_11 H3C_11 109.5 . . ?
C2_11 C4_11 H4A_11 109.5 . . ?
C2_11 C4_11 H4B_11 109.5 . . ?
H4A_11 C4_11 H4B_11 109.5 . . ?
C2_11 C4_11 H4C_11 109.5 . . ?
H4A_11 C4_11 H4C_11 109.5 . . ?
H4B_11 C4_11 H4C_11 109.5 . . ?
C2_11 C5_11 H5A_11 109.5 . . ?
C2_11 C5_11 H5B_11 109.5 . . ?
H5A_11 C5_11 H5B_11 109.5 . . ?
C2_11 C5_11 H5C_11 109.5 . . ?
H5A_11 C5_11 H5C_11 109.5 . . ?
H5B_11 C5_11 H5C_11 109.5 . . ?
O29_18 C1_12 O28_18 126.2(9) . . ?
O29_18 C1_12 C2_12 116.3(10) . . ?
O28_18 C1_12 C2_12 117.3(10) . . ?
C4_12 C2_12 C1_12 116.4(12) . . ?
C4_12 C2_12 C3_12 105.5(14) . . ?
C1_12 C2_12 C3_12 109.8(13) . . ?
C4_12 C2_12 C5_12 107.5(15) . . ?
C1_12 C2_12 C5_12 103.9(14) . . ?
C3_12 C2_12 C5_12 114.0(16) . . ?
C2_12 C3_12 H3A_12 109.4 . . ?
C2_12 C3_12 H3B_12 109.5 . . ?
H3A_12 C3_12 H3B_12 109.5 . . ?
C2_12 C3_12 H3C_12 109.5 . . ?
H3A_12 C3_12 H3C_12 109.5 . . ?
H3B_12 C3_12 H3C_12 109.5 . . ?
C2_12 C4_12 H4A_12 109.4 . . ?
C2_12 C4_12 H4B_12 109.5 . . ?
H4A_12 C4_12 H4B_12 109.5 . . ?
C2_12 C4_12 H4C_12 109.5 . . ?
H4A_12 C4_12 H4C_12 109.5 . . ?
H4B_12 C4_12 H4C_12 109.5 . . ?
C2_12 C5_12 H5A_12 109.5 . . ?
C2_12 C5_12 H5B_12 109.4 . . ?
H5A_12 C5_12 H5B_12 109.5 . . ?
C2_12 C5_12 H5C_12 109.5 . . ?
H5A_12 C5_12 H5C_12 109.5 . . ?
H5B_12 C5_12 H5C_12 109.5 . . ?
O32_18 C1_13 O31_18 124.0(7) . . ?
O32_18 C1_13 C2_13 120.0(8) . . ?
O31_18 C1_13 C2_13 115.9(8) . . ?
C1_13 C2_13 C3_13 111.0(7) . . ?
C1_13 C2_13 C5_13 106.7(7) . . ?
C3_13 C2_13 C5_13 109.0(8) . . ?
C1_13 C2_13 C4_13 108.7(7) . . ?
C3_13 C2_13 C4_13 111.9(7) . . ?
C5_13 C2_13 C4_13 109.4(8) . . ?
C2_13 C3_13 H3A_13 109.5 . . ?
C2_13 C3_13 H3B_13 109.5 . . ?
H3A_13 C3_13 H3B_13 109.5 . . ?
C2_13 C3_13 H3C_13 109.5 . . ?
H3A_13 C3_13 H3C_13 109.5 . . ?
H3B_13 C3_13 H3C_13 109.5 . . ?
C2_13 C4_13 H4A_13 109.5 . . ?
C2_13 C4_13 H4B_13 109.5 . . ?
H4A_13 C4_13 H4B_13 109.5 . . ?
C2_13 C4_13 H4C_13 109.5 . . ?
H4A_13 C4_13 H4C_13 109.5 . . ?
H4B_13 C4_13 H4C_13 109.5 . . ?
C2_13 C5_13 H5A_13 109.5 . . ?
C2_13 C5_13 H5B_13 109.5 . . ?
H5A_13 C5_13 H5B_13 109.5 . . ?
C2_13 C5_13 H5C_13 109.5 . . ?
H5A_13 C5_13 H5C_13 109.5 . . ?
H5B_13 C5_13 H5C_13 109.5 . . ?
O34_18 C1_14 O33_18 126.1(7) . . ?
O34_18 C1_14 C2_14 118.2(8) . . ?
O33_18 C1_14 C2_14 115.7(8) . . ?
C3_14 C2_14 C5_14 109.7(9) . . ?
C3_14 C2_14 C1_14 112.7(8) . . ?
C5_14 C2_14 C1_14 111.6(8) . . ?
C3_14 C2_14 C4_14 110.5(10) . . ?
C5_14 C2_14 C4_14 107.3(9) . . ?
C1_14 C2_14 C4_14 104.9(7) . . ?
C2_14 C3_14 H3A_14 109.5 . . ?
C2_14 C3_14 H3B_14 109.5 . . ?
H3A_14 C3_14 H3B_14 109.5 . . ?
C2_14 C3_14 H3C_14 109.5 . . ?
H3A_14 C3_14 H3C_14 109.5 . . ?
H3B_14 C3_14 H3C_14 109.5 . . ?
C2_14 C4_14 H4A_14 109.5 . . ?
C2_14 C4_14 H4B_14 109.5 . . ?
H4A_14 C4_14 H4B_14 109.5 . . ?
C2_14 C4_14 H4C_14 109.5 . . ?
H4A_14 C4_14 H4C_14 109.5 . . ?
H4B_14 C4_14 H4C_14 109.5 . . ?
C2_14 C5_14 H5A_14 109.5 . . ?
C2_14 C5_14 H5B_14 109.5 . . ?
H5A_14 C5_14 H5B_14 109.5 . . ?
C2_14 C5_14 H5C_14 109.5 . . ?
H5A_14 C5_14 H5C_14 109.5 . . ?
H5B_14 C5_14 H5C_14 109.5 . . ?
O37_18 C1_15 O36_18 124.9(8) . . ?
O37_18 C1_15 C2_15 115.8(10) . . ?
O36_18 C1_15 C2_15 119.3(9) . . ?
C1_15 C2_15 C4_15 108.8(8) . . ?
C1_15 C2_15 C5_15 110.4(10) . . ?
C4_15 C2_15 C5_15 106.0(10) . . ?
C1_15 C2_15 C3_15 108.1(10) . . ?
C4_15 C2_15 C3_15 106.9(9) . . ?
C5_15 C2_15 C3_15 116.3(11) . . ?
C2_15 C3_15 H3A_15 109.5 . . ?
C2_15 C3_15 H3B_15 109.5 . . ?
H3A_15 C3_15 H3B_15 109.5 . . ?
C2_15 C3_15 H3C_15 109.5 . . ?
H3A_15 C3_15 H3C_15 109.5 . . ?
H3B_15 C3_15 H3C_15 109.5 . . ?
C2_15 C4_15 H4A_15 109.5 . . ?
C2_15 C4_15 H4B_15 109.5 . . ?
H4A_15 C4_15 H4B_15 109.5 . . ?
C2_15 C4_15 H4C_15 109.5 . . ?
H4A_15 C4_15 H4C_15 109.5 . . ?
H4B_15 C4_15 H4C_15 109.5 . . ?
C2_15 C5_15 H5A_15 109.5 . . ?
C2_15 C5_15 H5B_15 109.5 . . ?
H5A_15 C5_15 H5B_15 109.5 . . ?
C2_15 C5_15 H5C_15 109.5 . . ?
H5A_15 C5_15 H5C_15 109.5 . . ?
H5B_15 C5_15 H5C_15 109.5 . . ?
O38_18 C1_16 O39_18 124.4(8) . . ?
O38_18 C1_16 C2_16 119.5(8) . . ?
O39_18 C1_16 C2_16 116.0(8) . . ?
C4_16 C2_16 C1_16 111.3(9) . . ?
C4_16 C2_16 C3_16 107.9(11) . . ?
C1_16 C2_16 C3_16 110.6(10) . . ?
C4_16 C2_16 C5_16 113.2(11) . . ?
C1_16 C2_16 C5_16 104.9(10) . . ?
C3_16 C2_16 C5_16 109.0(10) . . ?
C2_16 C3_16 H3A_16 109.5 . . ?
C2_16 C3_16 H3B_16 109.5 . . ?
H3A_16 C3_16 H3B_16 109.5 . . ?
C2_16 C3_16 H3C_16 109.5 . . ?
H3A_16 C3_16 H3C_16 109.5 . . ?
H3B_16 C3_16 H3C_16 109.5 . . ?
C2_16 C4_16 H4A_16 109.5 . . ?
C2_16 C4_16 H4B_16 109.5 . . ?
H4A_16 C4_16 H4B_16 109.5 . . ?
C2_16 C4_16 H4C_16 109.5 . . ?
H4A_16 C4_16 H4C_16 109.5 . . ?
H4B_16 C4_16 H4C_16 109.5 . . ?
C2_16 C5_16 H5A_16 109.5 . . ?
C2_16 C5_16 H5B_16 109.5 . . ?
H5A_16 C5_16 H5B_16 109.5 . . ?
C2_16 C5_16 H5C_16 109.5 . . ?
H5A_16 C5_16 H5C_16 109.5 . . ?
H5B_16 C5_16 H5C_16 109.5 . . ?
O5_18 Cr1_17 O39_18 90.7(3) . . ?
O5_18 Cr1_17 O40_18 89.2(2) . . ?
O39_18 Cr1_17 O40_18 93.1(2) . . ?
O5_18 Cr1_17 O37_18 178.0(3) . . ?
O39_18 Cr1_17 O37_18 89.4(3) . . ?
O40_18 Cr1_17 O37_18 92.8(3) . . ?
O5_18 Cr1_17 O3_18 93.1(3) . . ?
O39_18 Cr1_17 O3_18 175.9(3) . . ?
O40_18 Cr1_17 O3_18 88.6(3) . . ?
O37_18 Cr1_17 O3_18 86.7(3) . . ?
O5_18 Cr1_17 O1_18 91.0(3) . . ?
O39_18 Cr1_17 O1_18 87.0(3) . . ?
O40_18 Cr1_17 O1_18 179.8(3) . . ?
O37_18 Cr1_17 O1_18 87.0(3) . . ?
O3_18 Cr1_17 O1_18 91.4(4) . . ?
O5_18 Cr2_17 O8_18 90.5(3) . . ?
O5_18 Cr2_17 O10_18 89.1(2) . . ?
O8_18 Cr2_17 O10_18 94.4(3) . . ?
O5_18 Cr2_17 O4_18 92.3(3) . . ?
O8_18 Cr2_17 O4_18 176.4(3) . . ?
O10_18 Cr2_17 O4_18 87.8(3) . . ?
O5_18 Cr2_17 O2_18 92.3(3) . . ?
O8_18 Cr2_17 O2_18 87.0(3) . . ?
O10_18 Cr2_17 O2_18 177.9(3) . . ?
O4_18 Cr2_17 O2_18 90.6(3) . . ?
O5_18 Cr2_17 O6_18 179.1(3) . . ?
O8_18 Cr2_17 O6_18 90.4(3) . . ?
O10_18 Cr2_17 O6_18 91.1(3) . . ?
O4_18 Cr2_17 O6_18 86.8(3) . . ?
O2_18 Cr2_17 O6_18 87.4(3) . . ?
O10_18 Cr3_17 O7_18 91.6(3) . . ?
O10_18 Cr3_17 O9_18 92.5(3) . . ?
O7_18 Cr3_17 O9_18 90.0(4) . . ?
O10_18 Cr3_17 O13_18 88.9(3) . . ?
O7_18 Cr3_17 O13_18 90.2(4) . . ?
O9_18 Cr3_17 O13_18 178.5(3) . . ?
O10_18 Cr3_17 O15_18 90.4(3) . . ?
O7_18 Cr3_17 O15_18 177.4(3) . . ?
O9_18 Cr3_17 O15_18 88.2(3) . . ?
O13_18 Cr3_17 O15_18 91.5(3) . . ?
O10_18 Cr3_17 O11_18 176.9(3) . . ?
O7_18 Cr3_17 O11_18 85.6(3) . . ?
O9_18 Cr3_17 O11_18 86.2(3) . . ?
O13_18 Cr3_17 O11_18 92.3(4) . . ?
O15_18 Cr3_17 O11_18 92.4(3) . . ?
O14_18 Cr4_17 O15_18 93.0(3) . . ?
O14_18 Cr4_17 O20_18 89.7(3) . . ?
O15_18 Cr4_17 O20_18 90.1(3) . . ?
O14_18 Cr4_17 O12_18 90.5(5) . . ?
O15_18 Cr4_17 O12_18 92.5(3) . . ?
O20_18 Cr4_17 O12_18 177.4(3) . . ?
O14_18 Cr4_17 O18_18 177.0(4) . . ?
O15_18 Cr4_17 O18_18 87.7(3) . . ?
O20_18 Cr4_17 O18_18 93.3(3) . . ?
O12_18 Cr4_17 O18_18 86.6(5) . . ?
O14_18 Cr4_17 O16_18 88.1(4) . . ?
O15_18 Cr4_17 O16_18 178.3(3) . . ?
O20_18 Cr4_17 O16_18 91.3(3) . . ?
O12_18 Cr4_17 O16_18 86.1(3) . . ?
O18_18 Cr4_17 O16_18 91.1(4) . . ?
O20_18 Cr5_17 O25_18 90.5(3) . . ?
O20_18 Cr5_17 O23_18 89.7(3) . . ?
O25_18 Cr5_17 O23_18 93.1(3) . . ?
O20_18 Cr5_17 O21_18 178.8(3) . . ?
O25_18 Cr5_17 O21_18 90.5(3) . . ?
O23_18 Cr5_17 O21_18 90.8(3) . . ?
O20_18 Cr5_17 O17_18 92.4(3) . . ?
O25_18 Cr5_17 O17_18 177.1(3) . . ?
O23_18 Cr5_17 O17_18 87.1(3) . . ?
O21_18 Cr5_17 O17_18 86.6(3) . . ?
O20_18 Cr5_17 O19_18 92.4(3) . . ?
O25_18 Cr5_17 O19_18 87.8(3) . . ?
O23_18 Cr5_17 O19_18 177.7(3) . . ?
O21_18 Cr5_17 O19_18 87.1(4) . . ?
O17_18 Cr5_17 O19_18 91.9(3) . . ?
O25_18 Cr6_17 O30_18 88.4(3) . . ?
O25_18 Cr6_17 O24_18 93.2(3) . . ?
O30_18 Cr6_17 O24_18 89.5(2) . . ?
O25_18 Cr6_17 O28_18 88.7(3) . . ?
O30_18 Cr6_17 O28_18 93.0(2) . . ?
O24_18 Cr6_17 O28_18 176.9(3) . . ?
O25_18 Cr6_17 O26_18 179.5(3) . . ?
O30_18 Cr6_17 O26_18 91.1(3) . . ?
O24_18 Cr6_17 O26_18 86.7(3) . . ?
O28_18 Cr6_17 O26_18 91.4(3) . . ?
O25_18 Cr6_17 O22_18 93.1(3) . . ?
O30_18 Cr6_17 O22_18 178.4(3) . . ?
O24_18 Cr6_17 O22_18 89.6(3) . . ?
O28_18 Cr6_17 O22_18 87.8(3) . . ?
O26_18 Cr6_17 O22_18 87.4(3) . . ?
O35_18 Cr7_17 O30_18 90.0(2) . . ?
O35_18 Cr7_17 O31_18 91.8(2) . . ?
O30_18 Cr7_17 O31_18 177.8(3) . . ?
O35_18 Cr7_17 O29_18 89.7(3) . . ?
O30_18 Cr7_17 O29_18 92.0(2) . . ?
O31_18 Cr7_17 O29_18 86.7(2) . . ?
O35_18 Cr7_17 O33_18 93.6(2) . . ?
O30_18 Cr7_17 O33_18 89.8(2) . . ?
O31_18 Cr7_17 O33_18 91.4(2) . . ?
O29_18 Cr7_17 O33_18 176.3(3) . . ?
O35_18 Cr7_17 O27_18 178.1(2) . . ?
O30_18 Cr7_17 O27_18 91.9(2) . . ?
O31_18 Cr7_17 O27_18 86.3(2) . . ?
O29_18 Cr7_17 O27_18 90.3(3) . . ?
O33_18 Cr7_17 O27_18 86.4(3) . . ?
O35_18 Cr8_17 O34_18 92.3(2) . . ?
O35_18 Cr8_17 O40_18 90.2(2) . . ?
O34_18 Cr8_17 O40_18 89.1(2) . . ?
O35_18 Cr8_17 O38_18 90.3(3) . . ?
O34_18 Cr8_17 O38_18 176.7(3) . . ?
O40_18 Cr8_17 O38_18 92.9(2) . . ?
O35_18 Cr8_17 O32_18 92.0(2) . . ?
O34_18 Cr8_17 O32_18 91.5(3) . . ?
O40_18 Cr8_17 O32_18 177.6(2) . . ?
O38_18 Cr8_17 O32_18 86.3(3) . . ?
O35_18 Cr8_17 O36_18 177.5(3) . . ?
O34_18 Cr8_17 O36_18 86.4(3) . . ?
O40_18 Cr8_17 O36_18 91.9(3) . . ?
O38_18 Cr8_17 O36_18 90.9(3) . . ?
O32_18 Cr8_17 O36_18 85.9(3) . . ?
C1_1 O1_18 Cr1_17 136.1(6) . . ?
C1_1 O2_18 Cr2_17 134.6(6) . . ?
C1_2 O3_18 Cr1_17 134.1(6) . . ?
C1_2 O4_18 Cr2_17 133.3(6) . . ?
Cr1_17 O5_18 Cr2_17 122.5(3) . . ?
C1_3 O6_18 Cr2_17 130.6(7) . . ?
C1_3 O7_18 Cr3_17 137.3(6) . . ?
C1_4 O8_18 Cr2_17 135.2(6) . . ?
C1_4 O9_18 Cr3_17 129.2(6) . . ?
Cr3_17 O10_18 Cr2_17 121.4(3) . . ?
C1_5 O11_18 Cr3_17 132.9(7) . . ?
C1_5 O12_18 Cr4_17 136.8(7) . . ?
C1_6 O13_18 Cr3_17 135.0(9) . . ?
C1_6 O14_18 Cr4_17 132.7(8) . . ?
Cr4_17 O15_18 Cr3_17 121.5(3) . . ?
C1_7 O16_18 Cr4_17 135.1(6) . . ?
C1_7 O17_18 Cr5_17 133.9(7) . . ?
C1_8 O18_18 Cr4_17 133.8(9) . . ?
C1_8 O19_18 Cr5_17 130.8(8) . . ?
Cr5_17 O20_18 Cr4_17 121.7(3) . . ?
C1_9 O21_18 Cr5_17 134.0(6) . . ?
C1_9 O22_18 Cr6_17 134.2(7) . . ?
C1_10 O23_18 Cr5_17 136.2(5) . . ?
C1_10 O24_18 Cr6_17 132.9(6) . . ?
Cr6_17 O25_18 Cr5_17 122.2(3) . . ?
C1_11 O26_18 Cr6_17 129.9(6) . . ?
C1_11 O27_18 Cr7_17 135.1(5) . . ?
C1_12 O28_18 Cr6_17 135.9(6) . . ?
C1_12 O29_18 Cr7_17 131.1(6) . . ?
Cr6_17 O30_18 Cr7_17 122.0(3) . . ?
C1_13 O31_18 Cr7_17 133.5(6) . . ?
C1_13 O32_18 Cr8_17 136.6(5) . . ?
C1_14 O33_18 Cr7_17 133.9(5) . . ?
C1_14 O34_18 Cr8_17 133.0(6) . . ?
Cr7_17 O35_18 Cr8_17 122.2(3) . . ?
C1_15 O36_18 Cr8_17 135.2(6) . . ?
C1_15 O37_18 Cr1_17 133.2(7) . . ?
C1_16 O38_18 Cr8_17 135.0(6) . . ?
C1_16 O39_18 Cr1_17 135.6(6) . . ?
Cr8_17 O40_18 Cr1_17 121.7(3) . . ?

loop_
_geom_bond_atom_site_label_1
_geom_bond_atom_site_label_2
_geom_bond_distance
_geom_bond_site_symmetry_2
_geom_bond_publ_flag
C1_1 O2_18 1.237(10) . ?
C1_1 O1_18 1.237(11) . ?
C1_1 C2_1 1.508(12) . ?
C2_1 C5_1 1.509(13) . ?
C2_1 C4_1 1.536(13) . ?
C2_1 C3_1 1.534(14) . ?
C3_1 H3A_1 0.9800 . ?
C3_1 H3B_1 0.9800 . ?
C3_1 H3C_1 0.9800 . ?
C4_1 H4A_1 0.9800 . ?
C4_1 H4B_1 0.9800 . ?
C4_1 H4C_1 0.9800 . ?
C5_1 H5A_1 0.9800 . ?
C5_1 H5B_1 0.9800 . ?
C5_1 H5C_1 0.9800 . ?
C1_2 O4_18 1.246(11) . ?
C1_2 O3_18 1.232(12) . ?
C1_2 C2_2 1.497(14) . ?
C2_2 C3_2 1.453(15) . ?
C2_2 C4_2 1.563(15) . ?
C2_2 C5_2 1.567(16) . ?
C3_2 H3A_2 0.9800 . ?
C3_2 H3B_2 0.9800 . ?
C3_2 H3C_2 0.9800 . ?
C4_2 H4A_2 0.9800 . ?
C4_2 H4B_2 0.9800 . ?
C4_2 H4C_2 0.9800 . ?
C5_2 H5A_2 0.9800 . ?
C5_2 H5B_2 0.9800 . ?
C5_2 H5C_2 0.9800 . ?
C1_3 O6_18 1.236(11) . ?
C1_3 O7_18 1.249(12) . ?
C1_3 C2_3 1.503(12) . ?
C2_3 C3_3 1.519(13) . ?
C2_3 C4_3 1.528(14) . ?
C2_3 C5_3 1.551(14) . ?
C3_3 H3A_3 0.9800 . ?
C3_3 H3B_3 0.9800 . ?
C3_3 H3C_3 0.9800 . ?
C4_3 H4A_3 0.9800 . ?
C4_3 H4B_3 0.9800 . ?
C4_3 H4C_3 0.9800 . ?
C5_3 H5A_3 0.9800 . ?
C5_3 H5B_3 0.9800 . ?
C5_3 H5C_3 0.9800 . ?
C1_4 O8_18 1.216(11) . ?
C1_4 O9_18 1.270(12) . ?
C1_4 C2_4 1.524(13) . ?
C2_4 C5_4 1.498(15) . ?
C2_4 C4_4 1.530(15) . ?
C2_4 C3_4 1.552(15) . ?
C3_4 H3A_4 0.9800 . ?
C3_4 H3B_4 0.9800 . ?
C3_4 H3C_4 0.9800 . ?
C4_4 H4A_4 0.9800 . ?
C4_4 H4B_4 0.9800 . ?
C4_4 H4C_4 0.9800 . ?
C5_4 H5A_4 0.9800 . ?
C5_4 H5B_4 0.9800 . ?
C5_4 H5C_4 0.9800 . ?
C1_5 O12_18 1.245(14) . ?
C1_5 O11_18 1.256(13) . ?
C1_5 C2_5 1.538(12) . ?
C2_5 C5_5 1.523(14) . ?
C2_5 C3_5 1.537(14) . ?
C2_5 C4_5 1.536(12) . ?
C3_5 H3A_5 0.9800 . ?
C3_5 H3B_5 0.9800 . ?
C3_5 H3C_5 0.9800 . ?
C4_5 H4A_5 0.9800 . ?
C4_5 H4B_5 0.9800 . ?
C4_5 H4C_5 0.9800 . ?
C5_5 H5A_5 0.9800 . ?
C5_5 H5B_5 0.9800 . ?
C5_5 H5C_5 0.9800 . ?
C1_6 O13_18 1.230(16) . ?
C1_6 O14_18 1.248(17) . ?
C1_6 C2_6 1.461(15) . ?
C2_6 C3_6 1.483(16) . ?
C2_6 C4_6 1.513(16) . ?
C2_6 C5_6 1.555(17) . ?
C3_6 H3A_6 0.9800 . ?
C3_6 H3B_6 0.9800 . ?
C3_6 H3C_6 0.9800 . ?
C4_6 H4A_6 0.9800 . ?
C4_6 H4B_6 0.9800 . ?
C4_6 H4C_6 0.9800 . ?
C5_6 H5A_6 0.9800 . ?
C5_6 H5B_6 0.9800 . ?
C5_6 H5C_6 0.9800 . ?
C1_7 O17_18 1.214(11) . ?
C1_7 O16_18 1.212(11) . ?
C1_7 C2_7 1.534(10) . ?
C2_7 C5_7 1.523(11) . ?
C2_7 C4_7 1.530(11) . ?
C2_7 C3_7 1.569(11) . ?
C3_7 H3A_7 0.9800 . ?
C3_7 H3B_7 0.9800 . ?
C3_7 H3C_7 0.9800 . ?
C4_7 H4A_7 0.9800 . ?
C4_7 H4B_7 0.9800 . ?
C4_7 H4C_7 0.9800 . ?
C5_7 H5A_7 0.9800 . ?
C5_7 H5B_7 0.9800 . ?
C5_7 H5C_7 0.9800 . ?
C1_8 O18_18 1.148(13) . ?
C1_8 O19_18 1.296(14) . ?
C1_8 C2_8 1.618(15) . ?
C2_8 C3_8 1.514(14) . ?
C2_8 C5_8 1.538(15) . ?
C2_8 C4_8 1.556(15) . ?
C3_8 H3A_8 0.9800 . ?
C3_8 H3B_8 0.9800 . ?
C3_8 H3C_8 0.9800 . ?
C4_8 H4A_8 0.9800 . ?
C4_8 H4B_8 0.9800 . ?
C4_8 H4C_8 0.9800 . ?
C5_8 H5A_8 0.9800 . ?
C5_8 H5B_8 0.9800 . ?
C5_8 H5C_8 0.9800 . ?
C1_9 O21_18 1.237(11) . ?
C1_9 O22_18 1.250(10) . ?
C1_9 C2_9 1.517(11) . ?
C2_9 C3_9 1.506(11) . ?
C2_9 C5_9 1.525(12) . ?
C2_9 C4_9 1.549(11) . ?
C3_9 H3A_9 0.9800 . ?
C3_9 H3B_9 0.9800 . ?
C3_9 H3C_9 0.9800 . ?
C4_9 H4A_9 0.9800 . ?
C4_9 H4B_9 0.9800 . ?
C4_9 H4C_9 0.9800 . ?
C5_9 H5A_9 0.9800 . ?
C5_9 H5B_9 0.9800 . ?
C5_9 H5C_9 0.9800 . ?
C1_10 O24_18 1.254(10) . ?
C1_10 O23_18 1.271(10) . ?
C1_10 C2_10 1.508(10) . ?
C2_10 C3_10 1.499(16) . ?
C2_10 C3_10 1.520(13) . ?
C2_10 C5_10 1.530(13) . ?
C2_10 C4_10 1.544(13) . ?
C2_10 C5_10 1.545(16) . ?
C2_10 C4_10 1.603(17) . ?
C3_10 H3A_10 0.9800 . ?
C3_10 H3B_10 0.9800 . ?
C3_10 H3C_10 0.9800 . ?
C4_10 H4A_10 0.9800 . ?
C4_10 H4B_10 0.9800 . ?
C4_10 H4C_10 0.9800 . ?
C5_10 H5A_10 0.9800 . ?
C5_10 H5B_10 0.9800 . ?
C5_10 H5C_10 0.9800 . ?
C3_10 H3D_10 0.9800 . ?
C3_10 H3E_10 0.9800 . ?
C3_10 H3F_10 0.9800 . ?
C4_10 H4D_10 0.9800 . ?
C4_10 H4E_10 0.9800 . ?
C4_10 H4F_10 0.9800 . ?
C5_10 H5D_10 0.9800 . ?
C5_10 H5E_10 0.9800 . ?
C5_10 H5F_10 0.9800 . ?
C1_11 O27_18 1.249(10) . ?
C1_11 O26_18 1.271(10) . ?
C1_11 C2_11 1.530(12) . ?
C2_11 C3_11 1.487(14) . ?
C2_11 C4_11 1.515(13) . ?
C2_11 C5_11 1.600(15) . ?
C3_11 H3A_11 0.9800 . ?
C3_11 H3B_11 0.9800 . ?
C3_11 H3C_11 0.9800 . ?
C4_11 H4A_11 0.9800 . ?
C4_11 H4B_11 0.9800 . ?
C4_11 H4C_11 0.9800 . ?
C5_11 H5A_11 0.9800 . ?
C5_11 H5B_11 0.9800 . ?
C5_11 H5C_11 0.9800 . ?
C1_12 O29_18 1.215(11) . ?
C1_12 O28_18 1.255(10) . ?
C1_12 C2_12 1.491(13) . ?
C2_12 C4_12 1.476(14) . ?
C2_12 C3_12 1.519(15) . ?
C2_12 C5_12 1.526(16) . ?
C3_12 H3A_12 0.9800 . ?
C3_12 H3B_12 0.9800 . ?
C3_12 H3C_12 0.9800 . ?
C4_12 H4A_12 0.9800 . ?
C4_12 H4B_12 0.9800 . ?
C4_12 H4C_12 0.9800 . ?
C5_12 H5A_12 0.9800 . ?
C5_12 H5B_12 0.9800 . ?
C5_12 H5C_12 0.9800 . ?
C1_13 O32_18 1.237(10) . ?
C1_13 O31_18 1.272(10) . ?
C1_13 C2_13 1.515(10) . ?
C2_13 C3_13 1.524(11) . ?
C2_13 C5_13 1.532(10) . ?
C2_13 C4_13 1.537(11) . ?
C3_13 H3A_13 0.9800 . ?
C3_13 H3B_13 0.9800 . ?
C3_13 H3C_13 0.9800 . ?
C4_13 H4A_13 0.9800 . ?
C4_13 H4B_13 0.9800 . ?
C4_13 H4C_13 0.9800 . ?
C5_13 H5A_13 0.9800 . ?
C5_13 H5B_13 0.9800 . ?
C5_13 H5C_13 0.9800 . ?
C1_14 O34_18 1.258(10) . ?
C1_14 O33_18 1.275(10) . ?
C1_14 C2_14 1.520(10) . ?
C2_14 C3_14 1.503(11) . ?
C2_14 C5_14 1.518(11) . ?
C2_14 C4_14 1.538(11) . ?
C3_14 H3A_14 0.9800 . ?
C3_14 H3B_14 0.9800 . ?
C3_14 H3C_14 0.9800 . ?
C4_14 H4A_14 0.9800 . ?
C4_14 H4B_14 0.9800 . ?
C4_14 H4C_14 0.9800 . ?
C5_14 H5A_14 0.9800 . ?
C5_14 H5B_14 0.9800 . ?
C5_14 H5C_14 0.9800 . ?
C1_15 O37_18 1.253(11) . ?
C1_15 O36_18 1.256(11) . ?
C1_15 C2_15 1.497(11) . ?
C2_15 C4_15 1.511(11) . ?
C2_15 C5_15 1.512(13) . ?
C2_15 C3_15 1.519(13) . ?
C3_15 H3A_15 0.9800 . ?
C3_15 H3B_15 0.9800 . ?
C3_15 H3C_15 0.9800 . ?
C4_15 H4A_15 0.9800 . ?
C4_15 H4B_15 0.9800 . ?
C4_15 H4C_15 0.9800 . ?
C5_15 H5A_15 0.9800 . ?
C5_15 H5B_15 0.9800 . ?
C5_15 H5C_15 0.9800 . ?
C1_16 O38_18 1.229(10) . ?
C1_16 O39_18 1.279(10) . ?
C1_16 C2_16 1.482(11) . ?
C2_16 C4_16 1.492(13) . ?
C2_16 C3_16 1.546(13) . ?
C2_16 C5_16 1.566(13) . ?
C3_16 H3A_16 0.9800 . ?
C3_16 H3B_16 0.9800 . ?
C3_16 H3C_16 0.9800 . ?
C4_16 H4A_16 0.9800 . ?
C4_16 H4B_16 0.9800 . ?
C4_16 H4C_16 0.9800 . ?
C5_16 H5A_16 0.9800 . ?
C5_16 H5B_16 0.9800 . ?
C5_16 H5C_16 0.9800 . ?
Cr1_17 O5_18 1.927(5) . ?
Cr1_17 O39_18 1.950(7) . ?
Cr1_17 O40_18 1.952(6) . ?
Cr1_17 O37_18 1.974(7) . ?
Cr1_17 O3_18 1.975(7) . ?
Cr1_17 O1_18 1.977(7) . ?
Cr2_17 O5_18 1.949(5) . ?
Cr2_17 O8_18 1.950(7) . ?
Cr2_17 O10_18 1.947(6) . ?
Cr2_17 O4_18 1.972(7) . ?
Cr2_17 O2_18 1.983(7) . ?
Cr2_17 O6_18 1.979(6) . ?
Cr3_17 O10_18 1.936(6) . ?
Cr3_17 O7_18 1.956(8) . ?
Cr3_17 O9_18 1.959(7) . ?
Cr3_17 O13_18 1.971(8) . ?
Cr3_17 O15_18 1.968(7) . ?
Cr3_17 O11_18 1.977(7) . ?
Cr4_17 O14_18 1.945(11) . ?
Cr4_17 O15_18 1.943(6) . ?
Cr4_17 O20_18 1.949(6) . ?
Cr4_17 O12_18 1.950(8) . ?
Cr4_17 O18_18 1.955(9) . ?
Cr4_17 O16_18 2.001(7) . ?
Cr5_17 O20_18 1.937(7) . ?
Cr5_17 O25_18 1.955(5) . ?
Cr5_17 O23_18 1.955(7) . ?
Cr5_17 O21_18 1.969(8) . ?
Cr5_17 O17_18 1.975(6) . ?
Cr5_17 O19_18 1.993(8) . ?
Cr6_17 O25_18 1.924(6) . ?
Cr6_17 O30_18 1.937(6) . ?
Cr6_17 O24_18 1.962(6) . ?
Cr6_17 O28_18 1.957(6) . ?
Cr6_17 O26_18 1.976(7) . ?
Cr6_17 O22_18 1.980(7) . ?
Cr7_17 O35_18 1.939(6) . ?
Cr7_17 O30_18 1.950(5) . ?
Cr7_17 O31_18 1.960(6) . ?
Cr7_17 O29_18 1.966(6) . ?
Cr7_17 O33_18 1.969(6) . ?
Cr7_17 O27_18 1.975(6) . ?
Cr8_17 O35_18 1.946(5) . ?
Cr8_17 O34_18 1.948(5) . ?
Cr8_17 O40_18 1.950(5) . ?
Cr8_17 O38_18 1.960(6) . ?
Cr8_17 O32_18 1.966(6) . ?
Cr8_17 O36_18 1.971(7) . ?

loop_
_geom_torsion_atom_site_label_1
_geom_torsion_atom_site_label_2
_geom_torsion_atom_site_label_3
_geom_torsion_atom_site_label_4
_geom_torsion
_geom_torsion_site_symmetry_1
_geom_torsion_site_symmetry_2
_geom_torsion_site_symmetry_3
_geom_torsion_site_symmetry_4
_geom_torsion_publ_flag
O2_18 C1_1 C2_1 C5_1 -110.4(12) . . . . ?
O1_18 C1_1 C2_1 C5_1 70.2(14) . . . . ?
O2_18 C1_1 C2_1 C4_1 13.2(14) . . . . ?
O1_18 C1_1 C2_1 C4_1 -166.2(11) . . . . ?
O2_18 C1_1 C2_1 C3_1 125.7(12) . . . . ?
O1_18 C1_1 C2_1 C3_1 -53.7(14) . . . . ?
O4_18 C1_2 C2_2 C3_2 0(2) . . . . ?
O3_18 C1_2 C2_2 C3_2 -179.5(14) . . . . ?
O4_18 C1_2 C2_2 C4_2 127.5(14) . . . . ?
O3_18 C1_2 C2_2 C4_2 -52.0(17) . . . . ?
O4_18 C1_2 C2_2 C5_2 -119.4(16) . . . . ?
O3_18 C1_2 C2_2 C5_2 61.0(17) . . . . ?
O6_18 C1_3 C2_3 C3_3 -14.5(17) . . . . ?
O7_18 C1_3 C2_3 C3_3 165.8(12) . . . . ?
O6_18 C1_3 C2_3 C4_3 113.6(13) . . . . ?
O7_18 C1_3 C2_3 C4_3 -66.1(15) . . . . ?
O6_18 C1_3 C2_3 C5_3 -133.2(13) . . . . ?
O7_18 C1_3 C2_3 C5_3 47.1(15) . . . . ?
O8_18 C1_4 C2_4 C5_4 121.0(15) . . . . ?
O9_18 C1_4 C2_4 C5_4 -59.9(17) . . . . ?
O8_18 C1_4 C2_4 C4_4 -8.6(19) . . . . ?
O9_18 C1_4 C2_4 C4_4 170.5(14) . . . . ?
O8_18 C1_4 C2_4 C3_4 -125.0(13) . . . . ?
O9_18 C1_4 C2_4 C3_4 54.1(15) . . . . ?
O12_18 C1_5 C2_5 C5_5 169.1(14) . . . . ?
O11_18 C1_5 C2_5 C5_5 -16.9(17) . . . . ?
O12_18 C1_5 C2_5 C3_5 -65.3(16) . . . . ?
O11_18 C1_5 C2_5 C3_5 108.7(14) . . . . ?
O12_18 C1_5 C2_5 C4_5 48.6(16) . . . . ?
O11_18 C1_5 C2_5 C4_5 -137.4(12) . . . . ?
O13_18 C1_6 C2_6 C3_6 -6(2) . . . . ?
O14_18 C1_6 C2_6 C3_6 169.6(17) . . . . ?
O13_18 C1_6 C2_6 C4_6 103.4(18) . . . . ?
O14_18 C1_6 C2_6 C4_6 -81.5(19) . . . . ?
O13_18 C1_6 C2_6 C5_6 -144.7(19) . . . . ?
O14_18 C1_6 C2_6 C5_6 30(2) . . . . ?
O17_18 C1_7 C2_7 C5_7 -34.6(12) . . . . ?
O16_18 C1_7 C2_7 C5_7 146.5(10) . . . . ?
O17_18 C1_7 C2_7 C4_7 -156.1(10) . . . . ?
O16_18 C1_7 C2_7 C4_7 25.0(13) . . . . ?
O17_18 C1_7 C2_7 C3_7 82.3(11) . . . . ?
O16_18 C1_7 C2_7 C3_7 -96.6(11) . . . . ?
O18_18 C1_8 C2_8 C3_8 -179.6(14) . . . . ?
O19_18 C1_8 C2_8 C3_8 0.8(18) . . . . ?
O18_18 C1_8 C2_8 C5_8 53.0(18) . . . . ?
O19_18 C1_8 C2_8 C5_8 -126.7(14) . . . . ?
O18_18 C1_8 C2_8 C4_8 -56.1(17) . . . . ?
O19_18 C1_8 C2_8 C4_8 124.3(14) . . . . ?
O21_18 C1_9 C2_9 C3_9 27.9(12) . . . . ?
O22_18 C1_9 C2_9 C3_9 -155.2(9) . . . . ?
O21_18 C1_9 C2_9 C5_9 150.5(10) . . . . ?
O22_18 C1_9 C2_9 C5_9 -32.6(12) . . . . ?
O21_18 C1_9 C2_9 C4_9 -87.5(11) . . . . ?
O22_18 C1_9 C2_9 C4_9 89.5(10) . . . . ?
O24_18 C1_10 C2_10 C3_10 -122.3(18) . . . . ?
O23_18 C1_10 C2_10 C3_10 57(2) . . . . ?
O24_18 C1_10 C2_10 C3_10 54.3(14) . . . . ?
O23_18 C1_10 C2_10 C3_10 -126.8(12) . . . . ?
O24_18 C1_10 C2_10 C5_10 -71.0(12) . . . . ?
O23_18 C1_10 C2_10 C5_10 107.8(11) . . . . ?
O24_18 C1_10 C2_10 C4_10 179.2(10) . . . . ?
O23_18 C1_10 C2_10 C4_10 -2.0(14) . . . . ?
O24_18 C1_10 C2_10 C5_10 11(2) . . . . ?
O23_18 C1_10 C2_10 C5_10 -169.9(18) . . . . ?
O24_18 C1_10 C2_10 C4_10 117.8(18) . . . . ?
O23_18 C1_10 C2_10 C4_10 -63.4(19) . . . . ?
O27_18 C1_11 C2_11 C3_11 11.0(17) . . . . ?
O26_18 C1_11 C2_11 C3_11 -168.7(12) . . . . ?
O27_18 C1_11 C2_11 C4_11 -129.7(12) . . . . ?
O26_18 C1_11 C2_11 C4_11 50.6(15) . . . . ?
O27_18 C1_11 C2_11 C5_11 123.1(12) . . . . ?
O26_18 C1_11 C2_11 C5_11 -56.6(14) . . . . ?
O29_18 C1_12 C2_12 C4_12 -25.7(17) . . . . ?
O28_18 C1_12 C2_12 C4_12 158.6(12) . . . . ?
O29_18 C1_12 C2_12 C3_12 -145.5(13) . . . . ?
O28_18 C1_12 C2_12 C3_12 38.8(17) . . . . ?
O29_18 C1_12 C2_12 C5_12 92.2(16) . . . . ?
O28_18 C1_12 C2_12 C5_12 -83.5(16) . . . . ?
O32_18 C1_13 C2_13 C3_13 152.7(8) . . . . ?
O31_18 C1_13 C2_13 C3_13 -30.0(10) . . . . ?
O32_18 C1_13 C2_13 C5_13 -88.7(10) . . . . ?
O31_18 C1_13 C2_13 C5_13 88.7(9) . . . . ?
O32_18 C1_13 C2_13 C4_13 29.2(10) . . . . ?
O31_18 C1_13 C2_13 C4_13 -153.4(7) . . . . ?
O34_18 C1_14 C2_14 C3_14 151.7(9) . . . . ?
O33_18 C1_14 C2_14 C3_14 -29.9(12) . . . . ?
O34_18 C1_14 C2_14 C5_14 27.8(12) . . . . ?
O33_18 C1_14 C2_14 C5_14 -153.8(8) . . . . ?
O34_18 C1_14 C2_14 C4_14 -88.0(10) . . . . ?
O33_18 C1_14 C2_14 C4_14 90.3(10) . . . . ?
O37_18 C1_15 C2_15 C4_15 87.7(11) . . . . ?
O36_18 C1_15 C2_15 C4_15 -94.1(11) . . . . ?
O37_18 C1_15 C2_15 C5_15 -28.3(13) . . . . ?
O36_18 C1_15 C2_15 C5_15 149.9(10) . . . . ?
O37_18 C1_15 C2_15 C3_15 -156.5(10) . . . . ?
O36_18 C1_15 C2_15 C3_15 21.7(13) . . . . ?
O38_18 C1_16 C2_16 C4_16 149.9(10) . . . . ?
O39_18 C1_16 C2_16 C4_16 -32.7(13) . . . . ?
O38_18 C1_16 C2_16 C3_16 30.0(13) . . . . ?
O39_18 C1_16 C2_16 C3_16 -152.6(9) . . . . ?
O38_18 C1_16 C2_16 C5_16 -87.4(12) . . . . ?
O39_18 C1_16 C2_16 C5_16 90.0(11) . . . . ?
O2_18 C1_1 O1_18 Cr1_17 9.5(18) . . . . ?
C2_1 C1_1 O1_18 Cr1_17 -171.1(8) . . . . ?
O5_18 Cr1_17 O1_18 C1_1 20.5(11) . . . . ?
O39_18 Cr1_17 O1_18 C1_1 111.1(11) . . . . ?
O40_18 Cr1_17 O1_18 C1_1 -148(100) . . . . ?
O37_18 Cr1_17 O1_18 C1_1 -159.3(11) . . . . ?
O3_18 Cr1_17 O1_18 C1_1 -72.6(11) . . . . ?
O1_18 C1_1 O2_18 Cr2_17 -16.5(17) . . . . ?
C2_1 C1_1 O2_18 Cr2_17 164.1(7) . . . . ?
O5_18 Cr2_17 O2_18 C1_1 -9.6(10) . . . . ?
O8_18 Cr2_17 O2_18 C1_1 -100.0(10) . . . . ?
O10_18 Cr2_17 O2_18 C1_1 125(7) . . . . ?
O4_18 Cr2_17 O2_18 C1_1 82.8(10) . . . . ?
O6_18 Cr2_17 O2_18 C1_1 169.5(10) . . . . ?
O4_18 C1_2 O3_18 Cr1_17 3(2) . . . . ?
C2_2 C1_2 O3_18 Cr1_17 -177.5(9) . . . . ?
O5_18 Cr1_17 O3_18 C1_2 -19.9(12) . . . . ?
O39_18 Cr1_17 O3_18 C1_2 138(4) . . . . ?
O40_18 Cr1_17 O3_18 C1_2 -109.0(11) . . . . ?
O37_18 Cr1_17 O3_18 C1_2 158.0(12) . . . . ?
O1_18 Cr1_17 O3_18 C1_2 71.2(12) . . . . ?
O3_18 C1_2 O4_18 Cr2_17 -7.6(19) . . . . ?
C2_2 C1_2 O4_18 Cr2_17 172.9(9) . . . . ?
O5_18 Cr2_17 O4_18 C1_2 26.7(10) . . . . ?
O8_18 Cr2_17 O4_18 C1_2 -115(4) . . . . ?
O10_18 Cr2_17 O4_18 C1_2 115.7(10) . . . . ?
O2_18 Cr2_17 O4_18 C1_2 -65.6(10) . . . . ?
O6_18 Cr2_17 O4_18 C1_2 -153.0(10) . . . . ?
O39_18 Cr1_17 O5_18 Cr2_17 -134.6(4) . . . . ?
O40_18 Cr1_17 O5_18 Cr2_17 132.4(3) . . . . ?
O37_18 Cr1_17 O5_18 Cr2_17 -40(9) . . . . ?
O3_18 Cr1_17 O5_18 Cr2_17 43.9(4) . . . . ?
O1_18 Cr1_17 O5_18 Cr2_17 -47.6(4) . . . . ?
O8_18 Cr2_17 O5_18 Cr1_17 131.7(4) . . . . ?
O10_18 Cr2_17 O5_18 Cr1_17 -133.8(4) . . . . ?
O4_18 Cr2_17 O5_18 Cr1_17 -46.0(4) . . . . ?
O2_18 Cr2_17 O5_18 Cr1_17 44.7(4) . . . . ?
O6_18 Cr2_17 O5_18 Cr1_17 -30(19) . . . . ?
O7_18 C1_3 O6_18 Cr2_17 11.4(19) . . . . ?
C2_3 C1_3 O6_18 Cr2_17 -168.2(8) . . . . ?
O5_18 Cr2_17 O6_18 C1_3 -142(18) . . . . ?
O8_18 Cr2_17 O6_18 C1_3 55.9(10) . . . . ?
O10_18 Cr2_17 O6_18 C1_3 -38.5(10) . . . . ?
O4_18 Cr2_17 O6_18 C1_3 -126.3(11) . . . . ?
O2_18 Cr2_17 O6_18 C1_3 142.9(10) . . . . ?
O6_18 C1_3 O7_18 Cr3_17 10(2) . . . . ?
C2_3 C1_3 O7_18 Cr3_17 -169.9(9) . . . . ?
O10_18 Cr3_17 O7_18 C1_3 5.6(13) . . . . ?
O9_18 Cr3_17 O7_18 C1_3 -87.0(13) . . . . ?
O13_18 Cr3_17 O7_18 C1_3 94.5(13) . . . . ?
O15_18 Cr3_17 O7_18 C1_3 -135(6) . . . . ?
O11_18 Cr3_17 O7_18 C1_3 -173.2(13) . . . . ?
O9_18 C1_4 O8_18 Cr2_17 -3.3(18) . . . . ?
C2_4 C1_4 O8_18 Cr2_17 175.7(8) . . . . ?
O5_18 Cr2_17 O8_18 C1_4 99.1(10) . . . . ?
O10_18 Cr2_17 O8_18 C1_4 10.0(10) . . . . ?
O4_18 Cr2_17 O8_18 C1_4 -119(4) . . . . ?
O2_18 Cr2_17 O8_18 C1_4 -168.6(10) . . . . ?
O6_18 Cr2_17 O8_18 C1_4 -81.2(10) . . . . ?
O8_18 C1_4 O9_18 Cr3_17 24.3(17) . . . . ?
C2_4 C1_4 O9_18 Cr3_17 -154.7(8) . . . . ?
O10_18 Cr3_17 O9_18 C1_4 -42.6(10) . . . . ?
O7_18 Cr3_17 O9_18 C1_4 49.0(10) . . . . ?
O13_18 Cr3_17 O9_18 C1_4 147(14) . . . . ?
O15_18 Cr3_17 O9_18 C1_4 -132.9(9) . . . . ?
O11_18 Cr3_17 O9_18 C1_4 134.5(10) . . . . ?
O7_18 Cr3_17 O10_18 Cr2_17 -42.3(4) . . . . ?
O9_18 Cr3_17 O10_18 Cr2_17 47.9(4) . . . . ?
O13_18 Cr3_17 O10_18 Cr2_17 -132.4(4) . . . . ?
O15_18 Cr3_17 O10_18 Cr2_17 136.1(4) . . . . ?
O11_18 Cr3_17 O10_18 Cr2_17 -19(6) . . . . ?
O5_18 Cr2_17 O10_18 Cr3_17 -127.8(3) . . . . ?
O8_18 Cr2_17 O10_18 Cr3_17 -37.3(4) . . . . ?
O4_18 Cr2_17 O10_18 Cr3_17 139.9(4) . . . . ?
O2_18 Cr2_17 O10_18 Cr3_17 97(8) . . . . ?
O6_18 Cr2_17 O10_18 Cr3_17 53.1(4) . . . . ?
O12_18 C1_5 O11_18 Cr3_17 -3(2) . . . . ?
C2_5 C1_5 O11_18 Cr3_17 -176.2(9) . . . . ?
O10_18 Cr3_17 O11_18 C1_5 -179(100) . . . . ?
O7_18 Cr3_17 O11_18 C1_5 -155.1(13) . . . . ?
O9_18 Cr3_17 O11_18 C1_5 114.6(13) . . . . ?
O13_18 Cr3_17 O11_18 C1_5 -65.1(13) . . . . ?
O15_18 Cr3_17 O11_18 C1_5 26.5(12) . . . . ?
O11_18 C1_5 O12_18 Cr4_17 -5(3) . . . . ?
C2_5 C1_5 O12_18 Cr4_17 168.2(11) . . . . ?
O14_18 Cr4_17 O12_18 C1_5 78.1(16) . . . . ?
O15_18 Cr4_17 O12_18 C1_5 -15.0(16) . . . . ?
O20_18 Cr4_17 O12_18 C1_5 171(9) . . . . ?
O18_18 Cr4_17 O12_18 C1_5 -102.5(16) . . . . ?
O16_18 Cr4_17 O12_18 C1_5 166.1(16) . . . . ?
O14_18 C1_6 O13_18 Cr3_17 5(3) . . . . ?
C2_6 C1_6 O13_18 Cr3_17 179.6(11) . . . . ?
O10_18 Cr3_17 O13_18 C1_6 -112.6(13) . . . . ?
O7_18 Cr3_17 O13_18 C1_6 155.9(13) . . . . ?
O9_18 Cr3_17 O13_18 C1_6 58(15) . . . . ?
O15_18 Cr3_17 O13_18 C1_6 -22.2(13) . . . . ?
O11_18 Cr3_17 O13_18 C1_6 70.3(13) . . . . ?
O13_18 C1_6 O14_18 Cr4_17 -8(3) . . . . ?
C2_6 C1_6 O14_18 Cr4_17 177.4(11) . . . . ?
O15_18 Cr4_17 O14_18 C1_6 27.2(14) . . . . ?
O20_18 Cr4_17 O14_18 C1_6 117.3(14) . . . . ?
O12_18 Cr4_17 O14_18 C1_6 -65.4(14) . . . . ?
O18_18 Cr4_17 O14_18 C1_6 -76(7) . . . . ?
O16_18 Cr4_17 O14_18 C1_6 -151.5(14) . . . . ?
O14_18 Cr4_17 O15_18 Cr3_17 -47.1(4) . . . . ?
O20_18 Cr4_17 O15_18 Cr3_17 -136.8(4) . . . . ?
O12_18 Cr4_17 O15_18 Cr3_17 43.5(5) . . . . ?
O18_18 Cr4_17 O15_18 Cr3_17 130.0(4) . . . . ?
O16_18 Cr4_17 O15_18 Cr3_17 83(12) . . . . ?
O10_18 Cr3_17 O15_18 Cr4_17 133.9(4) . . . . ?
O7_18 Cr3_17 O15_18 Cr4_17 -86(6) . . . . ?
O9_18 Cr3_17 O15_18 Cr4_17 -133.6(4) . . . . ?
O13_18 Cr3_17 O15_18 Cr4_17 45.0(4) . . . . ?
O11_18 Cr3_17 O15_18 Cr4_17 -47.4(4) . . . . ?
O17_18 C1_7 O16_18 Cr4_17 -6(2) . . . . ?
C2_7 C1_7 O16_18 Cr4_17 172.5(8) . . . . ?
O14_18 Cr4_17 O16_18 C1_7 -106.6(13) . . . . ?
O15_18 Cr4_17 O16_18 C1_7 123(11) . . . . ?
O20_18 Cr4_17 O16_18 C1_7 -17.0(13) . . . . ?
O12_18 Cr4_17 O16_18 C1_7 162.8(13) . . . . ?
O18_18 Cr4_17 O16_18 C1_7 76.3(13) . . . . ?
O16_18 C1_7 O17_18 Cr5_17 2.9(19) . . . . ?
C2_7 C1_7 O17_18 Cr5_17 -175.9(7) . . . . ?
O20_18 Cr5_17 O17_18 C1_7 22.1(10) . . . . ?
O25_18 Cr5_17 O17_18 C1_7 -154(6) . . . . ?
O23_18 Cr5_17 O17_18 C1_7 111.7(10) . . . . ?
O21_18 Cr5_17 O17_18 C1_7 -157.3(11) . . . . ?
O19_18 Cr5_17 O17_18 C1_7 -70.3(10) . . . . ?
O19_18 C1_8 O18_18 Cr4_17 8(2) . . . . ?
C2_8 C1_8 O18_18 Cr4_17 -172.0(9) . . . . ?
O14_18 Cr4_17 O18_18 C1_8 -148(7) . . . . ?
O15_18 Cr4_17 O18_18 C1_8 108.5(13) . . . . ?
O20_18 Cr4_17 O18_18 C1_8 18.6(13) . . . . ?
O12_18 Cr4_17 O18_18 C1_8 -158.8(13) . . . . ?
O16_18 Cr4_17 O18_18 C1_8 -72.8(13) . . . . ?
O18_18 C1_8 O19_18 Cr5_17 -9(2) . . . . ?
C2_8 C1_8 O19_18 Cr5_17 170.7(8) . . . . ?
O20_18 Cr5_17 O19_18 C1_8 -16.7(11) . . . . ?
O25_18 Cr5_17 O19_18 C1_8 -107.1(11) . . . . ?
O23_18 Cr5_17 O19_18 C1_8 138(7) . . . . ?
O21_18 Cr5_17 O19_18 C1_8 162.2(11) . . . . ?
O17_18 Cr5_17 O19_18 C1_8 75.7(11) . . . . ?
O25_18 Cr5_17 O20_18 Cr4_17 132.5(3) . . . . ?
O23_18 Cr5_17 O20_18 Cr4_17 -134.3(3) . . . . ?
O21_18 Cr5_17 O20_18 Cr4_17 -17(18) . . . . ?
O17_18 Cr5_17 O20_18 Cr4_17 -47.3(4) . . . . ?
O19_18 Cr5_17 O20_18 Cr4_17 44.7(4) . . . . ?
O14_18 Cr4_17 O20_18 Cr5_17 133.4(4) . . . . ?
O15_18 Cr4_17 O20_18 Cr5_17 -133.6(3) . . . . ?
O12_18 Cr4_17 O20_18 Cr5_17 40(10) . . . . ?
O18_18 Cr4_17 O20_18 Cr5_17 -45.9(4) . . . . ?
O16_18 Cr4_17 O20_18 Cr5_17 45.3(4) . . . . ?
O22_18 C1_9 O21_18 Cr5_17 -9.2(17) . . . . ?
C2_9 C1_9 O21_18 Cr5_17 167.5(7) . . . . ?
O20_18 Cr5_17 O21_18 C1_9 -176(100) . . . . ?
O25_18 Cr5_17 O21_18 C1_9 34.2(10) . . . . ?
O23_18 Cr5_17 O21_18 C1_9 -59.0(10) . . . . ?
O17_18 Cr5_17 O21_18 C1_9 -146.0(10) . . . . ?
O19_18 Cr5_17 O21_18 C1_9 122.0(10) . . . . ?
O21_18 C1_9 O22_18 Cr6_17 -7.1(16) . . . . ?
C2_9 C1_9 O22_18 Cr6_17 176.2(6) . . . . ?
O25_18 Cr6_17 O22_18 C1_9 -9.9(9) . . . . ?
O30_18 Cr6_17 O22_18 C1_9 143(9) . . . . ?
O24_18 Cr6_17 O22_18 C1_9 83.3(9) . . . . ?
O28_18 Cr6_17 O22_18 C1_9 -98.5(9) . . . . ?
O26_18 Cr6_17 O22_18 C1_9 170.0(9) . . . . ?
O24_18 C1_10 O23_18 Cr5_17 0.5(15) . . . . ?
C2_10 C1_10 O23_18 Cr5_17 -178.2(7) . . . . ?
O20_18 Cr5_17 O23_18 C1_10 -104.4(9) . . . . ?
O25_18 Cr5_17 O23_18 C1_10 -13.9(9) . . . . ?
O21_18 Cr5_17 O23_18 C1_10 76.7(9) . . . . ?
O17_18 Cr5_17 O23_18 C1_10 163.2(9) . . . . ?
O19_18 Cr5_17 O23_18 C1_10 101(7) . . . . ?
O23_18 C1_10 O24_18 Cr6_17 -13.1(15) . . . . ?
C2_10 C1_10 O24_18 Cr6_17 165.7(7) . . . . ?
O25_18 Cr6_17 O24_18 C1_10 33.5(9) . . . . ?
O30_18 Cr6_17 O24_18 C1_10 121.8(9) . . . . ?
O28_18 Cr6_17 O24_18 C1_10 -94(5) . . . . ?
O26_18 Cr6_17 O24_18 C1_10 -147.0(9) . . . . ?
O22_18 Cr6_17 O24_18 C1_10 -59.6(9) . . . . ?
O30_18 Cr6_17 O25_18 Cr5_17 -136.4(4) . . . . ?
O24_18 Cr6_17 O25_18 Cr5_17 -46.9(4) . . . . ?
O28_18 Cr6_17 O25_18 Cr5_17 130.6(4) . . . . ?
O26_18 Cr6_17 O25_18 Cr5_17 -126(38) . . . . ?
O22_18 Cr6_17 O25_18 Cr5_17 42.9(4) . . . . ?
O20_18 Cr5_17 O25_18 Cr6_17 130.4(4) . . . . ?
O23_18 Cr5_17 O25_18 Cr6_17 40.7(4) . . . . ?
O21_18 Cr5_17 O25_18 Cr6_17 -50.2(4) . . . . ?
O17_18 Cr5_17 O25_18 Cr6_17 -54(6) . . . . ?
O19_18 Cr5_17 O25_18 Cr6_17 -137.2(4) . . . . ?
O27_18 C1_11 O26_18 Cr6_17 4.8(15) . . . . ?
C2_11 C1_11 O26_18 Cr6_17 -175.6(8) . . . . ?
O25_18 Cr6_17 O26_18 C1_11 -47(39) . . . . ?
O30_18 Cr6_17 O26_18 C1_11 -36.9(9) . . . . ?
O24_18 Cr6_17 O26_18 C1_11 -126.4(9) . . . . ?
O28_18 Cr6_17 O26_18 C1_11 56.1(9) . . . . ?
O22_18 Cr6_17 O26_18 C1_11 143.8(9) . . . . ?
O26_18 C1_11 O27_18 Cr7_17 20.3(16) . . . . ?
C2_11 C1_11 O27_18 Cr7_17 -159.3(8) . . . . ?
O35_18 Cr7_17 O27_18 C1_11 178(100) . . . . ?
O30_18 Cr7_17 O27_18 C1_11 -1.0(9) . . . . ?
O31_18 Cr7_17 O27_18 C1_11 -179.7(9) . . . . ?
O29_18 Cr7_17 O27_18 C1_11 -93.0(9) . . . . ?
O33_18 Cr7_17 O27_18 C1_11 88.6(9) . . . . ?
O29_18 C1_12 O28_18 Cr6_17 8.9(17) . . . . ?
C2_12 C1_12 O28_18 Cr6_17 -175.9(8) . . . . ?
O25_18 Cr6_17 O28_18 C1_12 92.0(10) . . . . ?
O30_18 Cr6_17 O28_18 C1_12 3.7(10) . . . . ?
O24_18 Cr6_17 O28_18 C1_12 -140(5) . . . . ?
O26_18 Cr6_17 O28_18 C1_12 -87.5(10) . . . . ?
O22_18 Cr6_17 O28_18 C1_12 -174.8(10) . . . . ?
O28_18 C1_12 O29_18 Cr7_17 14.5(16) . . . . ?
C2_12 C1_12 O29_18 Cr7_17 -160.8(8) . . . . ?
O35_18 Cr7_17 O29_18 C1_12 -129.1(9) . . . . ?
O30_18 Cr7_17 O29_18 C1_12 -39.1(9) . . . . ?
O31_18 Cr7_17 O29_18 C1_12 139.1(9) . . . . ?
O33_18 Cr7_17 O29_18 C1_12 80(4) . . . . ?
O27_18 Cr7_17 O29_18 C1_12 52.7(9) . . . . ?
O25_18 Cr6_17 O30_18 Cr7_17 -126.2(3) . . . . ?
O24_18 Cr6_17 O30_18 Cr7_17 140.6(4) . . . . ?
O28_18 Cr6_17 O30_18 Cr7_17 -37.6(4) . . . . ?
O26_18 Cr6_17 O30_18 Cr7_17 53.9(4) . . . . ?
O22_18 Cr6_17 O30_18 Cr7_17 80(9) . . . . ?
O35_18 Cr7_17 O30_18 Cr6_17 138.6(3) . . . . ?
O31_18 Cr7_17 O30_18 Cr6_17 -6(7) . . . . ?
O29_18 Cr7_17 O30_18 Cr6_17 49.0(4) . . . . ?
O33_18 Cr7_17 O30_18 Cr6_17 -127.8(3) . . . . ?
O27_18 Cr7_17 O30_18 Cr6_17 -41.4(4) . . . . ?
O32_18 C1_13 O31_18 Cr7_17 -0.2(13) . . . . ?
C2_13 C1_13 O31_18 Cr7_17 -177.4(5) . . . . ?
O35_18 Cr7_17 O31_18 C1_13 28.2(8) . . . . ?
O30_18 Cr7_17 O31_18 C1_13 172(80) . . . . ?
O29_18 Cr7_17 O31_18 C1_13 117.8(8) . . . . ?
O33_18 Cr7_17 O31_18 C1_13 -65.4(8) . . . . ?
O27_18 Cr7_17 O31_18 C1_13 -151.7(8) . . . . ?
O31_18 C1_13 O32_18 Cr8_17 -13.4(14) . . . . ?
C2_13 C1_13 O32_18 Cr8_17 163.7(6) . . . . ?
O35_18 Cr8_17 O32_18 C1_13 -8.0(9) . . . . ?
O34_18 Cr8_17 O32_18 C1_13 84.4(9) . . . . ?
O40_18 Cr8_17 O32_18 C1_13 -170(6) . . . . ?
O38_18 Cr8_17 O32_18 C1_13 -98.2(9) . . . . ?
O36_18 Cr8_17 O32_18 C1_13 170.7(9) . . . . ?
O34_18 C1_14 O33_18 Cr7_17 -1.5(12) . . . . ?
C2_14 C1_14 O33_18 Cr7_17 -179.7(5) . . . . ?
O35_18 Cr7_17 O33_18 C1_14 -13.3(7) . . . . ?
O30_18 Cr7_17 O33_18 C1_14 -103.3(7) . . . . ?
O31_18 Cr7_17 O33_18 C1_14 78.6(7) . . . . ?
O29_18 Cr7_17 O33_18 C1_14 138(4) . . . . ?
O27_18 Cr7_17 O33_18 C1_14 164.8(7) . . . . ?
O33_18 C1_14 O34_18 Cr8_17 -12.0(12) . . . . ?
C2_14 C1_14 O34_18 Cr8_17 166.2(6) . . . . ?
O35_18 Cr8_17 O34_18 C1_14 33.7(7) . . . . ?
O40_18 Cr8_17 O34_18 C1_14 123.9(7) . . . . ?
O38_18 Cr8_17 O34_18 C1_14 -108(4) . . . . ?
O32_18 Cr8_17 O34_18 C1_14 -58.4(7) . . . . ?
O36_18 Cr8_17 O34_18 C1_14 -144.2(7) . . . . ?
O30_18 Cr7_17 O35_18 Cr8_17 131.8(3) . . . . ?
O31_18 Cr7_17 O35_18 Cr8_17 -49.5(3) . . . . ?
O29_18 Cr7_17 O35_18 Cr8_17 -136.2(3) . . . . ?
O33_18 Cr7_17 O35_18 Cr8_17 42.0(3) . . . . ?
O27_18 Cr7_17 O35_18 Cr8_17 -47(8) . . . . ?
O34_18 Cr8_17 O35_18 Cr7_17 -48.6(3) . . . . ?
O40_18 Cr8_17 O35_18 Cr7_17 -137.7(3) . . . . ?
O38_18 Cr8_17 O35_18 Cr7_17 129.4(3) . . . . ?
O32_18 Cr8_17 O35_18 Cr7_17 43.0(3) . . . . ?
O36_18 Cr8_17 O35_18 Cr7_17 10(6) . . . . ?
O37_18 C1_15 O36_18 Cr8_17 -17.0(15) . . . . ?
C2_15 C1_15 O36_18 Cr8_17 165.0(7) . . . . ?
O35_18 Cr8_17 O36_18 C1_15 -160(6) . . . . ?
O34_18 Cr8_17 O36_18 C1_15 -101.7(9) . . . . ?
O40_18 Cr8_17 O36_18 C1_15 -12.7(9) . . . . ?
O38_18 Cr8_17 O36_18 C1_15 80.3(9) . . . . ?
O32_18 Cr8_17 O36_18 C1_15 166.5(9) . . . . ?
O36_18 C1_15 O37_18 Cr1_17 15.1(16) . . . . ?
C2_15 C1_15 O37_18 Cr1_17 -166.8(7) . . . . ?
O5_18 Cr1_17 O37_18 C1_15 -172(73) . . . . ?
O39_18 Cr1_17 O37_18 C1_15 -77.8(10) . . . . ?
O40_18 Cr1_17 O37_18 C1_15 15.2(10) . . . . ?
O3_18 Cr1_17 O37_18 C1_15 103.6(10) . . . . ?
O1_18 Cr1_17 O37_18 C1_15 -164.8(10) . . . . ?
O39_18 C1_16 O38_18 Cr8_17 -9.8(14) . . . . ?
C2_16 C1_16 O38_18 Cr8_17 167.4(7) . . . . ?
O35_18 Cr8_17 O38_18 C1_16 118.6(9) . . . . ?
O34_18 Cr8_17 O38_18 C1_16 -100(4) . . . . ?
O40_18 Cr8_17 O38_18 C1_16 28.3(9) . . . . ?
O32_18 Cr8_17 O38_18 C1_16 -149.4(9) . . . . ?
O36_18 Cr8_17 O38_18 C1_16 -63.6(9) . . . . ?
O38_18 C1_16 O39_18 Cr1_17 4.4(14) . . . . ?
C2_16 C1_16 O39_18 Cr1_17 -172.8(7) . . . . ?
O5_18 Cr1_17 O39_18 C1_16 -109.4(8) . . . . ?
O40_18 Cr1_17 O39_18 C1_16 -20.1(8) . . . . ?
O37_18 Cr1_17 O39_18 C1_16 72.7(9) . . . . ?
O3_18 Cr1_17 O39_18 C1_16 93(4) . . . . ?
O1_18 Cr1_17 O39_18 C1_16 159.6(9) . . . . ?
O35_18 Cr8_17 O40_18 Cr1_17 -135.5(3) . . . . ?
O34_18 Cr8_17 O40_18 Cr1_17 132.2(3) . . . . ?
O38_18 Cr8_17 O40_18 Cr1_17 -45.2(4) . . . . ?
O32_18 Cr8_17 O40_18 Cr1_17 26(7) . . . . ?
O36_18 Cr8_17 O40_18 Cr1_17 45.8(3) . . . . ?
O5_18 Cr1_17 O40_18 Cr8_17 133.3(3) . . . . ?
O39_18 Cr1_17 O40_18 Cr8_17 42.6(4) . . . . ?
O37_18 Cr1_17 O40_18 Cr8_17 -46.9(4) . . . . ?
O3_18 Cr1_17 O40_18 Cr8_17 -133.6(3) . . . . ?
O1_18 Cr1_17 O40_18 Cr8_17 -59(100) . . . . ?
